data_8000466
loop_
_publ_author_name
'Li, Zhongyuan'
'Song, Gaomin'
'Li, Ye'
'Wang, Le'
'Zhou, Tianliang'
'Lin, Zheshuai'
'Xie, Rong-Jun'

_publ_section_title
;
 Realizing Tunable White Light Emission in Lead-Free Indium(III) Bromine
 Hybrid Single Crystals through Antimony(III) Cation Doping.
;
_journal_issue 23
_journal_name_full 'The journal of physical chemistry letters'
_journal_page_first 10164
_journal_page_last 10172
_journal_paper_doi 10.1021/acs.jpclett.0c03079
_journal_volume 11
_journal_year 2020
_chemical_absolute_configuration unk
_chemical_formula_moiety 'Br6 In, 3(Br), 6(C8 H12 N), H2 O'
_chemical_formula_sum 'C48 H74 Br9 In N6 O'
_chemical_formula_weight 1585.14
_space_group_crystal_system monoclinic
_space_group_IT_number 4
_space_group_name_Hall 'P 2yb'
_space_group_name_H-M_alt 'P 1 21 1'
_atom_sites_solution_hydrogens mixed
_atom_sites_solution_primary dual
_audit_creation_date 2019-11-11
_audit_creation_method
;
Olex2 1.2
(compiled 2018.05.29 svn.r3508 for OlexSys, GUI svn.r5506)
;
_cell_angle_alpha 90
_cell_angle_beta 92.3370(10)
_cell_angle_gamma 90
_cell_formula_units_Z 4
_cell_length_a 10.29960(10)
_cell_length_b 26.3489(2)
_cell_length_c 22.2194(2)
_cell_measurement_reflns_used 25035
_cell_measurement_temperature 99.9(3)
_cell_measurement_theta_max 77.7160
_cell_measurement_theta_min 3.2530
_cell_volume 6024.96(9)
_computing_cell_refinement 'CrysAlisPro 1.171.40.53 (Rigaku OD, 2019)'
_computing_data_collection 'CrysAlisPro 1.171.40.53 (Rigaku OD, 2019)'
_computing_data_reduction 'CrysAlisPro 1.171.40.53 (Rigaku OD, 2019)'
_computing_molecular_graphics 'Olex2 (Dolomanov et al., 2009)'
_computing_publication_material 'Olex2 (Dolomanov et al., 2009)'
_computing_structure_refinement 'ShelXL (Sheldrick, 2015)'
_computing_structure_solution 'ShelXT (Sheldrick, 2015)'
_diffrn_ambient_environment N~2~
_diffrn_ambient_temperature 99.9(3)
_diffrn_detector 'CCD plate'
_diffrn_detector_area_resol_mean 10.0000
_diffrn_detector_type HyPix
_diffrn_measured_fraction_theta_full 0.997
_diffrn_measured_fraction_theta_max 0.964
_diffrn_measurement_details
;
List of Runs (angles in degrees, time in seconds):

  # Type    Start    End  Width  t~exp~   \w     \q     \k     \f   Frames
--------------------------------------------------------------------------
  1  \w    -84.00   2.00   0.50    0.30    --  -46.81 110.00  59.00  172
  2  \w     21.00  54.00   0.50    0.30    --   46.81-110.00 -35.00   66
  3  \w    -75.00 -50.00   0.50    1.20    --  -88.50 110.00  59.00   50
  4  \w   -153.00 -81.00   0.50    1.20    --  -88.50-110.00 -35.00  144
  5  \w    108.00 176.00   0.50    1.20    --  110.00 110.00  59.00  136
  6  \w     77.00 104.00   0.50    1.20    --  110.00-110.00 -35.00   54
  7  \w   -117.00 -71.00   0.50    0.30    --  -46.81-125.00  30.00   92
  8  \w   -119.00 -74.00   0.50    0.30    --  -46.81-125.00-150.00   90
  9  \w   -117.00 -73.00   0.50    0.30    --  -46.81-125.00  60.00   88
 10  \w    -98.00 -70.00   0.50    0.30    --  -46.81-125.00 120.00   56
 11  \w     -3.00  23.00   0.50    0.30    --   46.81 -48.00-133.32   52
 12  \w     26.00  55.00   0.50    0.30    --   46.81 -48.00-133.32   58
 13  \w   -123.00 -74.00   0.50    1.20    --  -88.50 -45.00   0.00   98
 14  \w     56.00  83.00   0.50    1.20    --  110.00 -94.00  90.00   54
 15  \w     38.00 102.00   0.50    1.20    --  110.00-125.00-120.00  128
 16  \w    104.00 178.00   0.50    1.20    --  110.00  61.00 120.00  148
 17  \w     69.00  95.00   0.50    1.20    --  110.00 -45.00 120.00   52
 18  \w     99.00 125.00   0.50    1.20    --  110.00 -45.00 120.00   52
 19  \w     59.00 116.00   0.50    1.20    --  110.00-125.00 150.00  114
 20  \w     40.00 109.00   0.50    1.20    --  110.00 -94.00 -30.00  138
 21  \w     84.00 111.00   0.50    1.20    --  110.00 -45.00  60.00   54
 22  \w     39.00  77.00   0.50    1.20    --  110.00 -45.00  60.00   76
 23  \w     97.00 150.00   0.50    1.20    --  110.00  45.00 150.00  106
 24  \w     39.00 117.00   0.50    1.20    --  110.00-125.00-150.00  156
;
_diffrn_measurement_device 'four-circle diffractometer'
_diffrn_measurement_device_type 'XtaLAB Synergy, Dualflex, HyPix'
_diffrn_measurement_method '\w scans'
_diffrn_orient_matrix_type 'CrysAlisPro convention (1999,Acta A55,543-557)'
_diffrn_orient_matrix_UB_11 -0.0122936000
_diffrn_orient_matrix_UB_12 0.0558374000
_diffrn_orient_matrix_UB_13 -0.0199830000
_diffrn_orient_matrix_UB_21 0.1319015000
_diffrn_orient_matrix_UB_22 0.0118842000
_diffrn_orient_matrix_UB_23 0.0321238000
_diffrn_orient_matrix_UB_31 0.0697404000
_diffrn_orient_matrix_UB_32 -0.0126159000
_diffrn_orient_matrix_UB_33 -0.0581709000
_diffrn_radiation_monochromator mirror
_diffrn_radiation_probe x-ray
_diffrn_radiation_type CuK\a
_diffrn_radiation_wavelength 1.54184
_diffrn_reflns_av_R_equivalents 0.0491
_diffrn_reflns_av_unetI/netI 0.0575
_diffrn_reflns_Laue_measured_fraction_full 0.997
_diffrn_reflns_Laue_measured_fraction_max 0.964
_diffrn_reflns_limit_h_max 13
_diffrn_reflns_limit_h_min -12
_diffrn_reflns_limit_k_max 30
_diffrn_reflns_limit_k_min -33
_diffrn_reflns_limit_l_max 22
_diffrn_reflns_limit_l_min -28
_diffrn_reflns_number 46080
_diffrn_reflns_point_group_measured_fraction_full 0.855
_diffrn_reflns_point_group_measured_fraction_max 0.800
_diffrn_reflns_theta_full 67.684
_diffrn_reflns_theta_max 77.931
_diffrn_reflns_theta_min 3.355
_diffrn_source 'micro-focus sealed X-ray tube'
_diffrn_source_type 'PhotonJet (Cu) X-ray Source'
_exptl_absorpt_coefficient_mu 10.417
_exptl_absorpt_correction_T_max 1.00000
_exptl_absorpt_correction_T_min 0.42322
_exptl_absorpt_correction_type multi-scan
_exptl_absorpt_process_details
;
CrysAlisPro 1.171.40.53 (Rigaku Oxford Diffraction, 2019)
Empirical absorption correction using spherical harmonics,
 implemented in SCALE3 ABSPACK scaling algorithm.
;
_exptl_crystal_colour colourless
_exptl_crystal_colour_primary colourless
_exptl_crystal_density_diffrn 1.748
_exptl_crystal_description block
_exptl_crystal_F_000 3104
_exptl_crystal_size_max 0.12
_exptl_crystal_size_mid 0.11
_exptl_crystal_size_min 0.1
_refine_diff_density_max 1.077
_refine_diff_density_min -0.915
_refine_diff_density_rms 0.123
_refine_ls_abs_structure_details
;
 Refined as an inversion twin.
;
_refine_ls_abs_structure_Flack 0.020(7)
_refine_ls_extinction_method none
_refine_ls_goodness_of_fit_ref 1.063
_refine_ls_hydrogen_treatment constr
_refine_ls_matrix_type full
_refine_ls_number_parameters 1250
_refine_ls_number_reflns 20598
_refine_ls_number_restraints 265
_refine_ls_restrained_S_all 1.058
_refine_ls_R_factor_all 0.0418
_refine_ls_R_factor_gt 0.0362
_refine_ls_shift/su_max 0.001
_refine_ls_shift/su_mean 0.000
_refine_ls_structure_factor_coef Fsqd
_refine_ls_weighting_details 'w=1/[\s^2^(Fo^2^)+(0.0269P)^2^+13.3437P] where P=(Fo^2^+2Fc^2^)/3'
_refine_ls_weighting_scheme calc
_refine_ls_wR_factor_gt 0.0867
_refine_ls_wR_factor_ref 0.0961
_reflns_Friedel_coverage 0.623
_reflns_Friedel_fraction_full 0.706
_reflns_Friedel_fraction_max 0.628
_reflns_number_gt 18850
_reflns_number_total 20598
_reflns_threshold_expression 'I > 2\s(I)'
_cod_data_source_file exp_6921.cif
_cod_data_source_block exp_6921
_cod_depositor_comments 'Adding full bibliography for 8000466.cif.'
_cod_database_code 8000466
_shelx_shelxl_version_number 2018/3
_shelx_space_group_comment
;
The symmetry employed for this shelxl refinement is uniquely defined
by the following loop, which should always be used as a source of
symmetry information in preference to the above space-group names.
They are only intended as comments.
;
_shelx_estimated_absorpt_t_max 0.422
_shelx_estimated_absorpt_t_min 0.368
_reflns_odcompleteness_completeness 99.81
_reflns_odcompleteness_iscentric 1
_reflns_odcompleteness_theta 68.13
_olex2_refinement_description
;
1. Twinned data refinement
 Scales: 0.980(7)
 0.020(7)
2. Fixed Uiso
 At 1.2 times of:
  All C(H) groups, All C(H,H) groups, All C(H,H,H,H) groups, All N(H,H,H)
  groups, All N(H,H,H,H,H,H) groups
 At 1.5 times of:
  All O(H,H) groups
3. Uiso/Uaniso restraints and constraints
Uanis(C42A) \\sim Ueq, Uanis(C43A) \\sim Ueq, Uanis(C44A) \\sim Ueq,
Uanis(C45A) \\sim Ueq, Uanis(C46A) \\sim Ueq, Uanis(C47A) \\sim Ueq,
Uanis(C48A) \\sim Ueq: with sigma of 0.01 and sigma for terminal atoms of 0.02
Uanis(C80) \\sim Ueq: with sigma of 0.01 and sigma for terminal atoms of 0.02
Uanis(C88) = Uanis(C88A)
Uanis(C87) = Uanis(C87A)
Uanis(C85) = Uanis(C85A)
Uanis(C84A) = Uanis(C84)
4. Rigid body (RIGU) restrains
 N11, C81, C82, C83, C84, C88, C85, C87, C86
 with sigma for 1-2 distances of 0.001 and sigma for 1-3 distances of 0.002
 N11, C81A, C82A, C83A, C88A, C84A, C87A, C85A, C86A
 with sigma for 1-2 distances of 0.001 and sigma for 1-3 distances of 0.002
 C41, C42, C43, C44, C45, C46, C47, C48
 with sigma for 1-2 distances of 0.001 and sigma for 1-3 distances of 0.002
 C41, C42A, C43A, C44A, C45A, C46A, C47A, C48A
 with sigma for 1-2 distances of 0.001 and sigma for 1-3 distances of 0.002
5. Others
 Sof(H11D)=Sof(H11E)=Sof(H11F)=Sof(C82A)=Sof(H82C)=Sof(H82D)=Sof(C81A)=
 Sof(H81C)=Sof(H81D)=Sof(C83A)=Sof(C86A)=Sof(H86A)=Sof(C85A)=Sof(H85A)=
 Sof(C84A)=Sof(H84A)=1-FVAR(1)
 Sof(H11A)=Sof(H11B)=Sof(H11C)=Sof(C81)=Sof(H81A)=Sof(H81B)=Sof(C82)=Sof(H82A)=
 Sof(H82B)=Sof(C83)=Sof(C84)=Sof(H84)=Sof(C85)=Sof(H85)=Sof(C86)=Sof(H86)=
 FVAR(1)
 Sof(C88A)=Sof(H88A)=Sof(C87A)=Sof(H87A)=1-FVAR(2)
 Sof(C87)=Sof(H87)=Sof(C88)=Sof(H88)=FVAR(2)
 Sof(H41C)=Sof(H41D)=Sof(C42A)=Sof(H42C)=Sof(H42D)=Sof(C43A)=Sof(C44A)=
 Sof(H44A)=Sof(C45A)=Sof(H45A)=Sof(C46A)=Sof(H46A)=Sof(C47A)=Sof(H47A)=
 Sof(C48A)=Sof(H48A)=1-FVAR(3)
 Sof(H41A)=Sof(H41B)=Sof(C42)=Sof(H42A)=Sof(H42B)=Sof(C43)=Sof(C44)=Sof(H44)=
 Sof(C45)=Sof(H45)=Sof(C46)=Sof(H46)=Sof(C47)=Sof(H47)=Sof(C48)=Sof(H48)=FVAR(3)
6.a Riding coordinates:
 O13(H13A,H13B), O14(H14A,H14B)
6.b Secondary CH2 refined with riding coordinates:
 C1(H1D,H1E), C2(H2A,H2B), C9(H9A,H9B), C10(H10A,H10B), C17(H17A,H17B),
 C18(H18A,H18B), C25(H25A,H25B), C26(H26A,H26B), C33(H33A,H33B), C34(H34A,H34B),
  C41(H41A,H41B), C41(H41C,H41D), C42(H42A,H42B), C49(H49A,H49B), C50(H50A,
 H50B), C57(H57A,H57B), C58(H58A,H58B), C65(H65A,H65B), C66(H66A,H66B),
 C73(H73A,H73B), C74(H74A,H74B), C81(H81A,H81B), C82(H82A,H82B), C89(H89A,H89B),
  C90(H90A,H90B), C82A(H82C,H82D), C81A(H81C,H81D), C42A(H42C,H42D)
6.c Aromatic/amide H refined with riding coordinates:
 C4(H4), C5(H5), C6(H6), C7(H7), C8(H8), C12(H12), C13(H13), C14(H14),
 C15(H15), C16(H16), C20(H20), C21(H21), C22(H22), C23(H23), C24(H24), C28(H28),
  C29(H29), C30(H30), C31(H31), C32(H32), C36(H36), C37(H37), C38(H38),
 C39(H39), C40(H40), C44(H44), C45(H45), C46(H46), C47(H47), C48(H48), C52(H52),
  C53(H53), C54(H54), C55(H55), C56(H56), C60(H60), C61(H61), C62(H62),
 C63(H63), C64(H64), C68(H68), C69(H69), C70(H70), C71(H71), C72(H72), C76(H76),
  C77(H77), C78(H78), C79(H79), C80(H80), C84(H84), C85(H85), C86(H86),
 C87(H87), C88(H88), C92(H92), C93(H93), C94(H94), C95(H95), C96(H96),
 C88A(H88A), C87A(H87A), C86A(H86A), C85A(H85A), C84A(H84A), C44A(H44A),
 C45A(H45A), C46A(H46A), C47A(H47A), C48A(H48A)
6.d Fitted hexagon refined as free rotating group:
 C43(C44,C45,C46,C47,C48), C83(C84,C85,C86,C87,C88), C83A(C88A,C87A,C86A,C85A,
 C84A), C43A(C44A,C45A,C46A,C47A,C48A)
6.e Idealised Me refined as rotating group:
 N1(H1A,H1B,H1C), N2(H2C,H2D,H2E), N3(H3A,H3B,H3C), N4(H4A,H4B,H4C), N5(H5A,
 H5B,H5C), N6(H6A,H6B,H6C), N7(H7A,H7B,H7C), N8(H8A,H8B,H8C), N9(H9C,H9D,H9E),
 N10(H10C,H10D,H10E), N11(H11A,H11B,H11C), N11(H11D,H11E,H11F), N12(H12A,H12B,
 H12C)
;
_olex2_submission_special_instructions 'No special instructions were received'
_oxdiff_exptl_absorpt_empirical_details
;
Empirical correction (ABSPACK) includes:
- Absorption correction using spherical harmonics
- Frame scaling
;
_oxdiff_exptl_absorpt_empirical_full_max 1.783
_oxdiff_exptl_absorpt_empirical_full_min 0.527

loop_
_space_group_symop_operation_xyz
'x, y, z'
'-x, y+1/2, -z'

loop_
_atom_site_label
_atom_site_type_symbol
_atom_site_fract_x
_atom_site_fract_y
_atom_site_fract_z
_atom_site_U_iso_or_equiv
_atom_site_adp_type
_atom_site_occupancy
_atom_site_site_symmetry_order
_atom_site_calc_flag
_atom_site_refinement_flags_posn
_atom_site_refinement_flags_adp
_atom_site_refinement_flags_occupancy
_atom_site_disorder_assembly
_atom_site_disorder_group
In1 In 0.72894(6) 0.76690(2) 0.48067(3) 0.02439(12) Uani 1 1 d . . . . .
Br1 Br 0.94964(9) 0.71159(4) 0.50250(4) 0.0304(2) Uani 1 1 d . . . . .
Br2 Br 0.62861(9) 0.69062(3) 0.41781(4) 0.02879(19) Uani 1 1 d . . . . .
Br3 Br 0.63951(9) 0.72461(3) 0.58191(4) 0.02679(18) Uani 1 1 d . . . . .
Br4 Br 0.83505(9) 0.84274(3) 0.54553(4) 0.02841(19) Uani 1 1 d . . . . .
Br5 Br 0.82512(9) 0.80590(4) 0.38212(4) 0.02950(19) Uani 1 1 d . . . . .
Br6 Br 0.50637(9) 0.81970(3) 0.46711(4) 0.02820(19) Uani 1 1 d . . . . .
In2 In 0.74927(6) 0.75948(2) 0.99292(3) 0.02321(11) Uani 1 1 d . . . . .
Br7 Br 0.84999(9) 0.68012(3) 1.05054(4) 0.02513(18) Uani 1 1 d . . . . .
Br8 Br 0.52649(9) 0.70809(3) 0.96993(4) 0.02963(19) Uani 1 1 d . . . . .
Br9 Br 0.65387(9) 0.79633(3) 1.09413(4) 0.02561(18) Uani 1 1 d . . . . .
Br10 Br 0.97178(9) 0.81181(3) 1.01588(4) 0.02820(19) Uani 1 1 d . . . . .
Br11 Br 0.84072(10) 0.72347(3) 0.89060(4) 0.02923(19) Uani 1 1 d . . . . .
Br12 Br 0.64873(9) 0.83986(3) 0.93497(4) 0.02670(18) Uani 1 1 d . . . . .
Br13 Br 0.22374(10) 0.74778(5) 0.36026(5) 0.0383(2) Uani 1 1 d . . . . .
Br14 Br 0.24750(10) 0.77723(5) 0.60973(5) 0.0444(3) Uani 1 1 d . . . . .
Br15 Br 0.76342(10) 0.83012(4) 0.73465(5) 0.0357(2) Uani 1 1 d . . . . .
Br16 Br 0.23433(10) 0.78916(4) 0.87436(4) 0.0340(2) Uani 1 1 d . . . . .
Br17 Br 0.25598(10) 0.72620(4) 1.10726(4) 0.0366(2) Uani 1 1 d . . . . .
Br18 Br 0.73297(10) 0.69537(4) 1.24078(4) 0.0352(2) Uani 1 1 d . . . . .
N1 N 0.9405(8) 0.6840(3) 0.3549(4) 0.0357(18) Uani 1 1 d . . . . .
H1A H 0.875660 0.690499 0.328331 0.043 Uiso 1 1 calc GR . . . .
H1B H 1.006890 0.704613 0.348249 0.043 Uiso 1 1 calc GR . . . .
H1C H 0.913616 0.689110 0.392030 0.043 Uiso 1 1 calc GR . . . .
C1 C 0.9839(14) 0.6288(5) 0.3484(8) 0.064(4) Uani 1 1 d . . . . .
H1D H 1.009892 0.623121 0.307502 0.077 Uiso 1 1 calc R . . . .
H1E H 1.058973 0.622705 0.375257 0.077 Uiso 1 1 calc R . . . .
C2 C 0.8816(13) 0.5932(5) 0.3623(7) 0.057(3) Uani 1 1 d . . . . .
H2A H 0.807075 0.599241 0.335121 0.068 Uiso 1 1 calc R . . . .
H2B H 0.854751 0.599489 0.402998 0.068 Uiso 1 1 calc R . . . .
C3 C 0.9228(14) 0.5378(5) 0.3571(6) 0.053(3) Uani 1 1 d . . . . .
C4 C 0.8385(15) 0.5018(5) 0.3320(6) 0.057(3) Uani 1 1 d . . . . .
H4 H 0.756591 0.511464 0.316948 0.068 Uiso 1 1 calc R . . . .
C5 C 0.8755(17) 0.4525(6) 0.3294(6) 0.064(4) Uani 1 1 d . . . . .
H5 H 0.818307 0.429063 0.311616 0.077 Uiso 1 1 calc R . . . .
C6 C 0.9918(16) 0.4359(5) 0.3516(6) 0.058(4) Uani 1 1 d . . . . .
H6 H 1.012160 0.401502 0.350900 0.070 Uiso 1 1 calc R . . . .
C7 C 1.0779(14) 0.4698(5) 0.3746(5) 0.050(3) Uani 1 1 d . . . . .
H7 H 1.158388 0.458258 0.389459 0.060 Uiso 1 1 calc R . . . .
C8 C 1.0510(16) 0.5211(5) 0.3770(7) 0.066(4) Uani 1 1 d . . . . .
H8 H 1.113424 0.544240 0.391049 0.079 Uiso 1 1 calc R . . . .
N2 N 0.8845(8) 0.3199(3) 0.5250(4) 0.0339(18) Uani 1 1 d . . . . .
H2C H 0.833572 0.310449 0.493662 0.041 Uiso 1 1 calc GR . . . .
H2D H 0.878314 0.297311 0.554559 0.041 Uiso 1 1 calc GR . . . .
H2E H 0.966441 0.321577 0.513984 0.041 Uiso 1 1 calc GR . . . .
C9 C 0.8435(9) 0.3696(4) 0.5461(4) 0.034(2) Uani 1 1 d . . . . .
H9A H 0.913626 0.384818 0.570336 0.041 Uiso 1 1 calc R . . . .
H9B H 0.769562 0.365559 0.571329 0.041 Uiso 1 1 calc R . . . .
C10 C 0.8065(12) 0.4047(5) 0.4937(4) 0.044(3) Uani 1 1 d . . . . .
H10A H 0.879946 0.408357 0.468036 0.053 Uiso 1 1 calc R . . . .
H10B H 0.735314 0.389840 0.469814 0.053 Uiso 1 1 calc R . . . .
C11 C 0.7662(10) 0.4567(4) 0.5159(5) 0.039(2) Uani 1 1 d . . . . .
C12 C 0.6545(12) 0.4614(5) 0.5487(5) 0.047(3) Uani 1 1 d . . . . .
H12 H 0.604457 0.432930 0.556428 0.057 Uiso 1 1 calc R . . . .
C13 C 0.6182(15) 0.5081(6) 0.5697(6) 0.063(4) Uani 1 1 d . . . . .
H13 H 0.543016 0.511306 0.591216 0.075 Uiso 1 1 calc R . . . .
C14 C 0.6932(15) 0.5504(6) 0.5590(7) 0.067(4) Uani 1 1 d . . . . .
H14 H 0.669933 0.581860 0.574229 0.081 Uiso 1 1 calc R . . . .
C15 C 0.8007(16) 0.5460(6) 0.5262(7) 0.068(4) Uani 1 1 d . . . . .
H15 H 0.849684 0.574781 0.518517 0.081 Uiso 1 1 calc R . . . .
C16 C 0.8390(13) 0.4996(5) 0.5038(6) 0.052(3) Uani 1 1 d . . . . .
H16 H 0.912481 0.497149 0.481042 0.062 Uiso 1 1 calc R . . . .
N3 N 0.4775(8) 0.2734(3) 0.6934(3) 0.0299(16) Uani 1 1 d . . . . .
H3A H 0.540023 0.264926 0.668763 0.036 Uiso 1 1 calc GR . . . .
H3B H 0.434980 0.300391 0.678723 0.036 Uiso 1 1 calc GR . . . .
H3C H 0.422517 0.247571 0.696423 0.036 Uiso 1 1 calc GR . . . .
C17 C 0.5362(9) 0.2857(3) 0.7540(4) 0.0292(18) Uani 1 1 d . . . . .
H17A H 0.602707 0.260834 0.764706 0.035 Uiso 1 1 calc R . . . .
H17B H 0.469820 0.283831 0.783641 0.035 Uiso 1 1 calc R . . . .
C18 C 0.5958(9) 0.3384(4) 0.7548(5) 0.035(2) Uani 1 1 d . . . . .
H18A H 0.635513 0.345021 0.794327 0.042 Uiso 1 1 calc R . . . .
H18B H 0.663262 0.339952 0.725657 0.042 Uiso 1 1 calc R . . . .
C19 C 0.4950(10) 0.3784(3) 0.7401(4) 0.0299(19) Uani 1 1 d . . . . .
C20 C 0.4090(10) 0.3926(4) 0.7833(5) 0.033(2) Uani 1 1 d . . . . .
H20 H 0.419467 0.380072 0.822330 0.040 Uiso 1 1 calc R . . . .
C21 C 0.3058(11) 0.4258(4) 0.7682(5) 0.040(2) Uani 1 1 d . . . . .
H21 H 0.247407 0.434825 0.797214 0.048 Uiso 1 1 calc R . . . .
C22 C 0.2912(11) 0.4449(4) 0.7112(6) 0.047(3) Uani 1 1 d . . . . .
H22 H 0.223510 0.467248 0.701452 0.056 Uiso 1 1 calc R . . . .
C23 C 0.3770(12) 0.4311(4) 0.6680(5) 0.045(3) Uani 1 1 d . . . . .
H23 H 0.365134 0.443063 0.628825 0.054 Uiso 1 1 calc R . . . .
C24 C 0.4807(10) 0.3994(4) 0.6828(4) 0.035(2) Uani 1 1 d . . . . .
H24 H 0.541295 0.392086 0.654147 0.042 Uiso 1 1 calc R . . . .
N4 N 1.0432(8) 0.2560(4) 0.8368(4) 0.040(2) Uani 1 1 d . . . . .
H4A H 1.098556 0.241024 0.812633 0.049 Uiso 1 1 calc GR . . . .
H4B H 0.987144 0.233077 0.849603 0.049 Uiso 1 1 calc GR . . . .
H4C H 1.087025 0.269428 0.868231 0.049 Uiso 1 1 calc GR . . . .
C25 C 0.9713(10) 0.2967(4) 0.8031(5) 0.035(2) Uani 1 1 d . . . . .
H25A H 0.897002 0.306942 0.825619 0.042 Uiso 1 1 calc R . . . .
H25B H 0.939070 0.283379 0.764606 0.042 Uiso 1 1 calc R . . . .
C26 C 1.0545(8) 0.3422(4) 0.7924(4) 0.0311(19) Uani 1 1 d . . . . .
H26A H 1.116829 0.334196 0.762229 0.037 Uiso 1 1 calc R . . . .
H26B H 1.102405 0.351120 0.829403 0.037 Uiso 1 1 calc R . . . .
C27 C 0.9722(9) 0.3863(3) 0.7715(4) 0.0313(19) Uani 1 1 d . . . . .
C28 C 0.8980(11) 0.4126(4) 0.8116(4) 0.036(2) Uani 1 1 d . . . . .
H28 H 0.903523 0.404245 0.852302 0.044 Uiso 1 1 calc R . . . .
C29 C 0.8159(11) 0.4512(4) 0.7920(5) 0.041(2) Uani 1 1 d . . . . .
H29 H 0.768743 0.469173 0.819715 0.049 Uiso 1 1 calc R . . . .
C30 C 0.8027(10) 0.4635(4) 0.7305(5) 0.035(2) Uani 1 1 d . . . . .
H30 H 0.744365 0.488425 0.717186 0.042 Uiso 1 1 calc R . . . .
C31 C 0.8777(10) 0.4382(4) 0.6904(4) 0.032(2) Uani 1 1 d . . . . .
H31 H 0.872857 0.447173 0.649900 0.038 Uiso 1 1 calc R . . . .
C32 C 0.9601(10) 0.3995(4) 0.7097(5) 0.036(2) Uani 1 1 d . . . . .
H32 H 1.008100 0.382013 0.681808 0.044 Uiso 1 1 calc R . . . .
N5 N 0.6348(8) 0.3169(3) 0.9876(4) 0.0352(18) Uani 1 1 d . . . . .
H5A H 0.645831 0.293025 0.959950 0.042 Uiso 1 1 calc GR . . . .
H5B H 0.551423 0.318240 0.996538 0.042 Uiso 1 1 calc GR . . . .
H5C H 0.682810 0.309526 1.020668 0.042 Uiso 1 1 calc GR . . . .
C33 C 0.6756(9) 0.3670(3) 0.9636(4) 0.0291(18) Uani 1 1 d . . . . .
H33A H 0.616739 0.376704 0.930439 0.035 Uiso 1 1 calc R . . . .
H33B H 0.762046 0.363954 0.948269 0.035 Uiso 1 1 calc R . . . .
C34 C 0.6759(12) 0.4076(4) 1.0113(5) 0.041(2) Uani 1 1 d . . . . .
H34A H 0.734516 0.397590 1.044462 0.050 Uiso 1 1 calc R . . . .
H34B H 0.589368 0.410305 1.026676 0.050 Uiso 1 1 calc R . . . .
C35 C 0.7172(11) 0.4595(4) 0.9884(4) 0.037(2) Uani 1 1 d . . . . .
C36 C 0.8376(11) 0.4659(4) 0.9640(4) 0.037(2) Uani 1 1 d . . . . .
H36 H 0.893006 0.438245 0.960844 0.044 Uiso 1 1 calc R . . . .
C37 C 0.8761(11) 0.5134(4) 0.9442(5) 0.041(2) Uani 1 1 d . . . . .
H37 H 0.957324 0.517312 0.927972 0.049 Uiso 1 1 calc R . . . .
C38 C 0.7941(12) 0.5550(5) 0.9486(5) 0.046(3) Uani 1 1 d . . . . .
H38 H 0.819116 0.586712 0.934705 0.055 Uiso 1 1 calc R . . . .
C39 C 0.6745(14) 0.5486(5) 0.9738(6) 0.051(3) Uani 1 1 d . . . . .
H39 H 0.619070 0.576177 0.977375 0.062 Uiso 1 1 calc R . . . .
C40 C 0.6370(12) 0.5011(4) 0.9939(5) 0.043(2) Uani 1 1 d . . . . .
H40 H 0.556981 0.497242 1.011298 0.052 Uiso 1 1 calc R . . . .
N6 N 0.3542(8) 0.7063(3) 0.4919(4) 0.0369(19) Uani 1 1 d . . . . .
H6A H 0.327334 0.721863 0.458140 0.044 Uiso 1 1 calc GR . . . .
H6B H 0.440083 0.702533 0.492303 0.044 Uiso 1 1 calc GR . . . .
H6C H 0.332651 0.724810 0.523511 0.044 Uiso 1 1 calc GR . . . .
C41 C 0.2914(9) 0.6555(4) 0.4951(4) 0.035(2) Uani 1 1 d . U . . .
H41A H 0.309437 0.635836 0.459482 0.042 Uiso 0.76(4) 1 calc R . P A 1
H41B H 0.197999 0.659264 0.497152 0.042 Uiso 0.76(4) 1 calc R . P A 1
H41C H 0.198857 0.660820 0.498727 0.042 Uiso 0.24(4) 1 calc R . P A 2
H41D H 0.302829 0.638558 0.456908 0.042 Uiso 0.24(4) 1 calc R . P A 2
C42 C 0.347(2) 0.6283(10) 0.5523(10) 0.048(4) Uani 0.76(4) 1 d . U P A 1
H42A H 0.338857 0.649770 0.587386 0.057 Uiso 0.76(4) 1 calc R . P A 1
H42B H 0.438678 0.620670 0.548113 0.057 Uiso 0.76(4) 1 calc R . P A 1
C43 C 0.2681(13) 0.5780(4) 0.5596(6) 0.041(3) Uani 0.76(4) 1 d . U P A 1
C44 C 0.1779(14) 0.5754(5) 0.6043(7) 0.057(4) Uani 0.76(4) 1 d G U P A 1
H44 H 0.163414 0.603534 0.628416 0.069 Uiso 0.76(4) 1 calc R . P A 1
C45 C 0.1095(12) 0.5307(6) 0.6131(9) 0.063(5) Uani 0.76(4) 1 d G U P A 1
H45 H 0.049143 0.528969 0.643058 0.075 Uiso 0.76(4) 1 calc R . P A 1
C46 C 0.1312(14) 0.4887(5) 0.5771(9) 0.057(5) Uani 0.76(4) 1 d G U P A 1
H46 H 0.085366 0.458779 0.582977 0.068 Uiso 0.76(4) 1 calc R . P A 1
C47 C 0.2213(18) 0.4913(4) 0.5323(7) 0.050(5) Uani 0.76(4) 1 d G U P A 1
H47 H 0.235859 0.463153 0.508254 0.061 Uiso 0.76(4) 1 calc R . P A 1
C48 C 0.2898(15) 0.5360(5) 0.5236(6) 0.047(4) Uani 0.76(4) 1 d G U P A 1
H48 H 0.350132 0.537718 0.493611 0.057 Uiso 0.76(4) 1 calc R . P A 1
N7 N 0.9394(8) 0.7550(3) 0.6485(4) 0.0329(17) Uani 1 1 d . . . . .
H7A H 0.887667 0.752745 0.615566 0.039 Uiso 1 1 calc GR . . . .
H7B H 1.016267 0.767294 0.638809 0.039 Uiso 1 1 calc GR . . . .
H7C H 0.903727 0.775528 0.674973 0.039 Uiso 1 1 calc GR . . . .
C49 C 0.9574(9) 0.7034(4) 0.6757(4) 0.033(2) Uani 1 1 d . . . . .
H49A H 1.004765 0.682071 0.648667 0.040 Uiso 1 1 calc R . . . .
H49B H 0.873072 0.688048 0.681124 0.040 Uiso 1 1 calc R . . . .
C50 C 1.0313(11) 0.7065(4) 0.7361(4) 0.036(2) Uani 1 1 d . . . . .
H50A H 0.982680 0.726655 0.764009 0.044 Uiso 1 1 calc R . . . .
H50B H 1.114857 0.722645 0.731286 0.044 Uiso 1 1 calc R . . . .
C51 C 1.0507(10) 0.6529(4) 0.7607(4) 0.032(2) Uani 1 1 d . . . . .
C52 C 0.9457(9) 0.6262(4) 0.7807(4) 0.0307(19) Uani 1 1 d . . . . .
H52 H 0.864442 0.641561 0.780578 0.037 Uiso 1 1 calc R . . . .
C53 C 0.9597(10) 0.5768(4) 0.8011(5) 0.035(2) Uani 1 1 d . . . . .
H53 H 0.887759 0.559154 0.813970 0.042 Uiso 1 1 calc R . . . .
C54 C 1.0801(12) 0.5536(5) 0.8023(6) 0.053(3) Uani 1 1 d . . . . .
H54 H 1.090062 0.520473 0.816250 0.063 Uiso 1 1 calc R . . . .
C55 C 1.1868(12) 0.5809(6) 0.7823(6) 0.060(4) Uani 1 1 d . . . . .
H55 H 1.268319 0.565653 0.782917 0.071 Uiso 1 1 calc R . . . .
C56 C 1.1728(10) 0.6295(5) 0.7618(5) 0.044(3) Uani 1 1 d . . . . .
H56 H 1.244548 0.647121 0.748599 0.052 Uiso 1 1 calc R . . . .
N8 N 0.5337(9) 0.7746(4) 0.8154(5) 0.054(3) Uani 1 1 d . . . . .
H8A H 0.481344 0.795252 0.794004 0.064 Uiso 1 1 calc GR . . . .
H8B H 0.615737 0.780485 0.806411 0.064 Uiso 1 1 calc GR . . . .
H8C H 0.524256 0.780173 0.854512 0.064 Uiso 1 1 calc GR . . . .
C57 C 0.5006(11) 0.7223(5) 0.8013(6) 0.048(3) Uani 1 1 d . . . . .
H57A H 0.413335 0.721423 0.783266 0.058 Uiso 1 1 calc R . . . .
H57B H 0.499950 0.703225 0.838625 0.058 Uiso 1 1 calc R . . . .
C58 C 0.5897(11) 0.6968(4) 0.7600(5) 0.040(2) Uani 1 1 d . . . . .
H58A H 0.678886 0.703652 0.773190 0.048 Uiso 1 1 calc R . . . .
H58B H 0.575961 0.710492 0.719779 0.048 Uiso 1 1 calc R . . . .
C59 C 0.5680(10) 0.6407(4) 0.7585(4) 0.032(2) Uani 1 1 d . . . . .
C60 C 0.5999(10) 0.6112(4) 0.8101(4) 0.035(2) Uani 1 1 d . . . . .
H60 H 0.634857 0.626635 0.844775 0.042 Uiso 1 1 calc R . . . .
C61 C 0.5789(10) 0.5593(4) 0.8090(5) 0.036(2) Uani 1 1 d . . . . .
H61 H 0.602072 0.539982 0.842752 0.043 Uiso 1 1 calc R . . . .
C62 C 0.5242(9) 0.5358(4) 0.7587(5) 0.034(2) Uani 1 1 d . . . . .
H62 H 0.510518 0.500890 0.758369 0.040 Uiso 1 1 calc R . . . .
C63 C 0.4895(11) 0.5654(4) 0.7078(5) 0.040(2) Uani 1 1 d . . . . .
H63 H 0.449837 0.550201 0.673990 0.048 Uiso 1 1 calc R . . . .
C64 C 0.5139(11) 0.6167(4) 0.7078(4) 0.037(2) Uani 1 1 d . . . . .
H64 H 0.493862 0.635624 0.673340 0.044 Uiso 1 1 calc R . . . .
N9 N 0.1276(9) 0.6953(3) 0.9680(4) 0.0346(18) Uani 1 1 d . . . . .
H9C H 0.163465 0.715758 0.941526 0.041 Uiso 1 1 calc GR . . . .
H9D H 0.162952 0.701066 1.004562 0.041 Uiso 1 1 calc GR . . . .
H9E H 0.042485 0.701078 0.968148 0.041 Uiso 1 1 calc GR . . . .
C65 C 0.1505(17) 0.6421(5) 0.9510(6) 0.064(4) Uani 1 1 d . . . . .
H65A H 0.066550 0.625765 0.945053 0.077 Uiso 1 1 calc R . . . .
H65B H 0.191256 0.642099 0.912442 0.077 Uiso 1 1 calc R . . . .
C66 C 0.226(2) 0.6118(5) 0.9906(7) 0.085(6) Uani 1 1 d . . . . .
H66A H 0.187347 0.612629 1.029606 0.102 Uiso 1 1 calc R . . . .
H66B H 0.311432 0.627418 0.995524 0.102 Uiso 1 1 calc R . . . .
C67 C 0.2457(11) 0.5568(4) 0.9737(5) 0.039(2) Uani 1 1 d . . . . .
C68 C 0.1919(13) 0.5181(5) 1.0044(5) 0.047(3) Uani 1 1 d . . . . .
H68 H 0.140863 0.525369 1.036920 0.057 Uiso 1 1 calc R . . . .
C69 C 0.2116(12) 0.4675(4) 0.9881(5) 0.043(3) Uani 1 1 d . . . . .
H69 H 0.173627 0.441455 1.009426 0.052 Uiso 1 1 calc R . . . .
C70 C 0.2866(11) 0.4567(4) 0.9410(6) 0.043(3) Uani 1 1 d . . . . .
H70 H 0.299466 0.423153 0.929679 0.051 Uiso 1 1 calc R . . . .
C71 C 0.3441(12) 0.4957(5) 0.9096(6) 0.049(3) Uani 1 1 d . . . . .
H71 H 0.396011 0.488272 0.877481 0.059 Uiso 1 1 calc R . . . .
C72 C 0.3245(13) 0.5454(4) 0.9261(6) 0.054(3) Uani 1 1 d . . . . .
H72 H 0.363943 0.571482 0.905269 0.065 Uiso 1 1 calc R . . . .
N10 N 0.5523(8) 0.6769(3) 1.1175(4) 0.0321(17) Uani 1 1 d . . . . .
H10C H 0.581644 0.688429 1.082916 0.039 Uiso 1 1 calc GR . . . .
H10D H 0.604771 0.687220 1.147864 0.039 Uiso 1 1 calc GR . . . .
H10E H 0.472592 0.688860 1.122413 0.039 Uiso 1 1 calc GR . . . .
C73 C 0.5487(13) 0.6205(4) 1.1162(5) 0.049(3) Uani 1 1 d . . . . .
H73A H 0.503720 0.609178 1.079382 0.058 Uiso 1 1 calc R . . . .
H73B H 0.636704 0.607354 1.116448 0.058 Uiso 1 1 calc R . . . .
C74 C 0.4827(14) 0.6005(5) 1.1680(6) 0.054(3) Uani 1 1 d . . . . .
H74A H 0.391947 0.610463 1.165567 0.065 Uiso 1 1 calc R . . . .
H74B H 0.522017 0.614338 1.204817 0.065 Uiso 1 1 calc R . . . .
C75 C 0.4933(13) 0.5418(5) 1.1688(5) 0.048(3) Uani 1 1 d . . . . .
C76 C 0.6099(16) 0.5174(6) 1.1928(6) 0.066(4) Uani 1 1 d . . . . .
H76 H 0.679856 0.536990 1.206913 0.079 Uiso 1 1 calc R . . . .
C77 C 0.6181(13) 0.4641(5) 1.1949(6) 0.053(3) Uani 1 1 d . . . . .
H77 H 0.688172 0.447952 1.214482 0.063 Uiso 1 1 calc R . . . .
C78 C 0.5177(13) 0.4362(4) 1.1667(6) 0.050(3) Uani 1 1 d . . . . .
H78 H 0.519494 0.400976 1.168247 0.060 Uiso 1 1 calc R . . . .
C79 C 0.4164(14) 0.4605(5) 1.1368(7) 0.058(3) Uani 1 1 d . . . . .
H79 H 0.356218 0.441364 1.114250 0.070 Uiso 1 1 calc R . . . .
C80 C 0.4012(15) 0.5129(5) 1.1392(7) 0.062(4) Uani 1 1 d . U . . .
H80 H 0.328487 0.528112 1.120796 0.074 Uiso 1 1 calc R . . . .
N11 N 0.5361(8) 0.8398(3) 0.6222(4) 0.0352(17) Uani 1 1 d . U . . .
H11A H 0.571128 0.822081 0.592898 0.042 Uiso 0.569(19) 1 calc GR . P B 1
H11B H 0.452248 0.831955 0.623964 0.042 Uiso 0.569(19) 1 calc GR . P B 1
H11C H 0.576709 0.832318 0.657225 0.042 Uiso 0.569(19) 1 calc GR . P B 1
H11D H 0.560228 0.838832 0.584243 0.042 Uiso 0.431(19) 1 calc GR . P B 2
H11E H 0.474808 0.816580 0.627538 0.042 Uiso 0.431(19) 1 calc GR . P B 2
H11F H 0.604353 0.833310 0.646866 0.042 Uiso 0.431(19) 1 calc GR . P B 2
C81 C 0.5500(17) 0.8966(7) 0.6095(8) 0.030(3) Uani 0.569(19) 1 d . U P B 1
H81A H 0.641060 0.905572 0.607527 0.036 Uiso 0.569(19) 1 calc R . P B 1
H81B H 0.506415 0.905146 0.571337 0.036 Uiso 0.569(19) 1 calc R . P B 1
C82 C 0.490(2) 0.9245(8) 0.6596(10) 0.047(4) Uani 0.569(19) 1 d . U P B 1
H82A H 0.525045 0.912220 0.698024 0.057 Uiso 0.569(19) 1 calc R . P B 1
H82B H 0.396621 0.918863 0.658095 0.057 Uiso 0.569(19) 1 calc R . P B 1
C83 C 0.5183(16) 0.9818(4) 0.6534(8) 0.045(4) Uani 0.569(19) 1 d . U P B 1
C84 C 0.4461(15) 1.0112(5) 0.6123(8) 0.051(4) Uani 0.569(19) 1 d G U P B 1
H84 H 0.382638 0.996124 0.587253 0.061 Uiso 0.569(19) 1 calc R . P B 1
C85 C 0.4688(15) 1.0631(5) 0.6087(6) 0.048(3) Uani 0.569(19) 1 d G U P B 1
H85 H 0.420488 1.082733 0.581170 0.057 Uiso 0.569(19) 1 calc R . P B 1
C86 C 0.5637(15) 1.0855(4) 0.6461(7) 0.039(4) Uani 0.569(19) 1 d G U P B 1
H86 H 0.578845 1.120256 0.643684 0.047 Uiso 0.569(19) 1 calc R . P B 1
C87 C 0.6359(12) 1.0561(5) 0.6872(6) 0.046(3) Uani 0.75(3) 1 d G U P B 1
H87 H 0.699354 1.071169 0.712283 0.055 Uiso 0.75(3) 1 calc R . P B 1
C88 C 0.6132(13) 1.0042(4) 0.6909(6) 0.058(3) Uani 0.75(3) 1 d G U P B 1
H88 H 0.661506 0.984559 0.718367 0.070 Uiso 0.75(3) 1 calc R . P B 1
N12 N 0.9413(8) 0.8410(3) 0.8628(3) 0.0296(16) Uani 1 1 d . . . . .
H12A H 0.906746 0.834529 0.826272 0.036 Uiso 1 1 calc GR . . . .
H12B H 0.892589 0.826777 0.890432 0.036 Uiso 1 1 calc GR . . . .
H12C H 1.021268 0.828167 0.865961 0.036 Uiso 1 1 calc GR . . . .
C89 C 0.9468(10) 0.8965(3) 0.8726(4) 0.0298(19) Uani 1 1 d . . . . .
H89A H 0.986613 0.903507 0.912045 0.036 Uiso 1 1 calc R . . . .
H89B H 0.859216 0.910127 0.871587 0.036 Uiso 1 1 calc R . . . .
C90 C 1.0247(11) 0.9225(4) 0.8245(5) 0.037(2) Uani 1 1 d . . . . .
H90A H 1.114987 0.912150 0.828380 0.044 Uiso 1 1 calc R . . . .
H90B H 0.990888 0.912877 0.784745 0.044 Uiso 1 1 calc R . . . .
C91 C 1.0146(11) 0.9786(4) 0.8322(4) 0.033(2) Uani 1 1 d . . . . .
C92 C 1.0874(13) 1.0043(4) 0.8767(5) 0.046(3) Uani 1 1 d . . . . .
H92 H 1.145511 0.985750 0.901119 0.055 Uiso 1 1 calc R . . . .
C93 C 1.0776(14) 1.0557(5) 0.8862(6) 0.052(3) Uani 1 1 d . . . . .
H93 H 1.127175 1.070990 0.917103 0.063 Uiso 1 1 calc R . . . .
C94 C 0.9966(14) 1.0839(4) 0.8511(5) 0.046(3) Uani 1 1 d . . . . .
H94 H 0.986194 1.118435 0.858347 0.056 Uiso 1 1 calc R . . . .
C95 C 0.9283(16) 1.0600(5) 0.8034(7) 0.064(4) Uani 1 1 d . . . . .
H95 H 0.876823 1.079405 0.776856 0.077 Uiso 1 1 calc R . . . .
C96 C 0.9355(16) 1.0079(5) 0.7948(6) 0.064(4) Uani 1 1 d . . . . .
H96 H 0.886742 0.992776 0.763542 0.077 Uiso 1 1 calc R . . . .
O13 O 0.3311(10) 0.8292(4) 0.7412(4) 0.069(3) Uani 1 1 d . . . . .
H13A H 0.287695 0.827455 0.772858 0.104 Uiso 1 1 d R . . . .
H13B H 0.297155 0.809755 0.714368 0.104 Uiso 1 1 d R . . . .
O14 O 0.1528(17) 0.6786(5) 1.2339(7) 0.119(6) Uani 1 1 d . . . . .
H14A H 0.166279 0.693798 1.267344 0.178 Uiso 1 1 d R . . . .
H14B H 0.199759 0.694458 1.209544 0.178 Uiso 1 1 d R . . . .
C82A C 0.593(3) 0.9277(10) 0.6179(14) 0.046(5) Uani 0.431(19) 1 d . U P B 2
H82C H 0.674339 0.916808 0.637040 0.056 Uiso 0.431(19) 1 calc R . P B 2
H82D H 0.601373 0.926538 0.574666 0.056 Uiso 0.431(19) 1 calc R . P B 2
C81A C 0.483(3) 0.8915(9) 0.6358(11) 0.034(5) Uani 0.431(19) 1 d . U P B 2
H81C H 0.466243 0.894853 0.678219 0.041 Uiso 0.431(19) 1 calc R . P B 2
H81D H 0.403934 0.898165 0.612196 0.041 Uiso 0.431(19) 1 calc R . P B 2
C83A C 0.564(2) 0.9808(7) 0.6368(11) 0.043(5) Uani 0.431(19) 1 d . U P B 2
C88A C 0.610(3) 1.0011(10) 0.6912(11) 0.058(3) Uani 0.25(3) 1 d G U P B 2
H88A H 0.656546 0.980799 0.718719 0.070 Uiso 0.25(3) 1 calc R . P B 2
C87A C 0.587(3) 1.0518(10) 0.7046(10) 0.046(3) Uani 0.25(3) 1 d G U P B 2
H87A H 0.618118 1.065351 0.741055 0.055 Uiso 0.25(3) 1 calc R . P B 2
C86A C 0.518(3) 1.0821(7) 0.6635(11) 0.049(8) Uani 0.431(19) 1 d G U P B 2
H86A H 0.502103 1.116025 0.672502 0.059 Uiso 0.431(19) 1 calc R . P B 2
C85A C 0.471(2) 1.0618(7) 0.6091(9) 0.048(3) Uani 0.431(19) 1 d G U P B 2
H85A H 0.424513 1.082147 0.581611 0.057 Uiso 0.431(19) 1 calc R . P B 2
C84A C 0.494(2) 1.0112(8) 0.5957(9) 0.051(4) Uani 0.431(19) 1 d G U P B 2
H84A H 0.462939 0.997595 0.559273 0.061 Uiso 0.431(19) 1 calc R . P B 2
C42A C 0.333(8) 0.622(3) 0.541(3) 0.040(7) Uani 0.24(4) 1 d . U P A 2
H42C H 0.324284 0.640182 0.578719 0.048 Uiso 0.24(4) 1 calc R . P A 2
H42D H 0.425593 0.617024 0.536454 0.048 Uiso 0.24(4) 1 calc R . P A 2
C43A C 0.277(5) 0.5745(13) 0.548(2) 0.048(8) Uani 0.24(4) 1 d . U P A 2
C44A C 0.174(4) 0.5650(14) 0.584(2) 0.042(9) Uani 0.24(4) 1 d G U P A 2
H44A H 0.141475 0.590840 0.607875 0.050 Uiso 0.24(4) 1 calc R . P A 2
C45A C 0.119(3) 0.5168(16) 0.586(2) 0.040(9) Uani 0.24(4) 1 d G U P A 2
H45A H 0.049838 0.510469 0.610277 0.048 Uiso 0.24(4) 1 calc R . P A 2
C46A C 0.167(4) 0.4782(12) 0.550(3) 0.045(10) Uani 0.24(4) 1 d G U P A 2
H46A H 0.130618 0.445978 0.551359 0.055 Uiso 0.24(4) 1 calc R . P A 2
C47A C 0.271(5) 0.4877(13) 0.514(2) 0.041(9) Uani 0.24(4) 1 d G U P A 2
H47A H 0.303034 0.461858 0.490038 0.050 Uiso 0.24(4) 1 calc R . P A 2
C48A C 0.326(5) 0.5359(16) 0.512(2) 0.050(9) Uani 0.24(4) 1 d G U P A 2
H48A H 0.394672 0.542229 0.487635 0.060 Uiso 0.24(4) 1 calc R . P A 2

loop_
_atom_site_aniso_label
_atom_site_aniso_U_11
_atom_site_aniso_U_22
_atom_site_aniso_U_33
_atom_site_aniso_U_23
_atom_site_aniso_U_13
_atom_site_aniso_U_12
In1 0.0230(3) 0.0204(3) 0.0295(3) 0.0046(2) -0.0011(2) -0.0020(2)
Br1 0.0275(4) 0.0324(5) 0.0312(4) 0.0060(4) 0.0004(3) 0.0046(4)
Br2 0.0307(4) 0.0219(4) 0.0336(5) -0.0005(3) -0.0006(4) -0.0040(3)
Br3 0.0266(4) 0.0229(4) 0.0308(4) 0.0063(3) 0.0004(3) -0.0021(3)
Br4 0.0266(4) 0.0231(4) 0.0353(5) 0.0015(4) -0.0019(4) -0.0035(3)
Br5 0.0281(4) 0.0298(5) 0.0305(4) 0.0078(4) -0.0002(4) -0.0054(4)
Br6 0.0257(4) 0.0267(5) 0.0319(4) 0.0054(4) -0.0028(3) 0.0029(3)
In2 0.0281(3) 0.0162(2) 0.0251(3) 0.0001(2) -0.0025(2) 0.00106(19)
Br7 0.0310(4) 0.0169(4) 0.0274(4) 0.0015(3) -0.0009(3) 0.0026(3)
Br8 0.0322(5) 0.0236(4) 0.0322(4) -0.0009(3) -0.0085(4) -0.0029(4)
Br9 0.0291(4) 0.0212(4) 0.0262(4) -0.0039(3) -0.0016(3) 0.0018(3)
Br10 0.0287(4) 0.0237(4) 0.0320(4) -0.0013(3) -0.0008(4) -0.0023(3)
Br11 0.0417(5) 0.0211(4) 0.0249(4) -0.0027(3) 0.0018(4) 0.0019(4)
Br12 0.0305(4) 0.0176(4) 0.0318(4) 0.0032(3) -0.0011(3) 0.0020(3)
Br13 0.0283(5) 0.0550(6) 0.0315(5) 0.0051(4) 0.0004(4) -0.0071(4)
Br14 0.0286(5) 0.0732(8) 0.0315(5) 0.0070(5) 0.0014(4) -0.0034(5)
Br15 0.0371(5) 0.0315(5) 0.0377(5) -0.0028(4) -0.0073(4) -0.0004(4)
Br16 0.0314(5) 0.0417(5) 0.0288(4) -0.0003(4) 0.0020(4) 0.0061(4)
Br17 0.0373(5) 0.0429(6) 0.0296(5) 0.0009(4) 0.0019(4) 0.0121(4)
Br18 0.0429(5) 0.0330(5) 0.0291(5) -0.0027(4) -0.0054(4) 0.0044(4)
N1 0.032(4) 0.031(4) 0.043(5) 0.003(4) -0.003(4) -0.001(3)
C1 0.058(8) 0.039(7) 0.094(11) 0.016(7) -0.029(7) -0.013(6)
C2 0.051(7) 0.048(7) 0.073(9) 0.013(6) 0.012(6) 0.005(6)
C3 0.062(8) 0.039(6) 0.056(7) 0.011(5) -0.008(6) 0.009(6)
C4 0.066(9) 0.057(8) 0.047(7) 0.001(6) -0.003(6) -0.003(6)
C5 0.096(11) 0.055(8) 0.042(7) -0.010(6) 0.010(7) -0.002(8)
C6 0.084(10) 0.045(7) 0.046(7) 0.003(5) 0.010(7) 0.023(7)
C7 0.063(8) 0.042(7) 0.044(6) 0.008(5) -0.002(6) 0.017(6)
C8 0.081(10) 0.035(7) 0.078(10) 0.007(6) -0.023(8) 0.004(6)
N2 0.030(4) 0.042(5) 0.029(4) -0.005(3) -0.003(3) -0.005(4)
C9 0.027(4) 0.045(6) 0.030(5) -0.012(4) 0.000(4) 0.008(4)
C10 0.056(7) 0.052(7) 0.023(5) -0.001(4) -0.010(4) 0.006(5)
C11 0.031(5) 0.049(6) 0.034(5) 0.001(4) -0.016(4) 0.014(4)
C12 0.049(6) 0.051(7) 0.041(6) -0.013(5) 0.000(5) 0.011(5)
C13 0.065(9) 0.074(10) 0.048(7) -0.018(7) -0.010(6) 0.027(8)
C14 0.061(9) 0.064(9) 0.074(9) -0.026(7) -0.031(7) 0.031(7)
C15 0.076(10) 0.047(7) 0.078(10) -0.007(7) -0.024(8) -0.003(7)
C16 0.043(6) 0.056(7) 0.056(7) 0.006(6) -0.009(5) 0.006(5)
N3 0.036(4) 0.027(4) 0.026(4) -0.002(3) 0.000(3) 0.004(3)
C17 0.025(4) 0.028(4) 0.034(5) -0.004(4) -0.003(3) 0.002(3)
C18 0.033(5) 0.035(5) 0.036(5) 0.002(4) -0.004(4) -0.002(4)
C19 0.041(5) 0.022(4) 0.027(4) 0.004(3) -0.001(4) -0.006(4)
C20 0.035(5) 0.025(4) 0.040(5) 0.004(4) 0.004(4) -0.004(4)
C21 0.042(6) 0.033(5) 0.046(6) -0.002(4) 0.007(5) -0.002(4)
C22 0.042(6) 0.034(5) 0.065(7) 0.006(5) 0.001(5) -0.002(5)
C23 0.059(7) 0.030(5) 0.044(6) -0.001(4) -0.018(5) -0.005(5)
C24 0.046(6) 0.036(5) 0.023(4) -0.006(4) -0.004(4) -0.007(4)
N4 0.033(4) 0.038(5) 0.049(5) 0.018(4) -0.015(4) 0.004(4)
C25 0.034(5) 0.032(5) 0.037(5) 0.008(4) -0.004(4) -0.005(4)
C26 0.021(4) 0.036(5) 0.036(5) 0.004(4) -0.005(3) 0.000(4)
C27 0.030(5) 0.024(4) 0.039(5) 0.004(4) -0.002(4) 0.003(4)
C28 0.051(6) 0.033(5) 0.025(4) -0.001(4) 0.002(4) 0.002(4)
C29 0.055(7) 0.030(5) 0.037(5) -0.008(4) 0.010(5) 0.008(5)
C30 0.041(5) 0.028(5) 0.036(5) 0.007(4) -0.009(4) 0.009(4)
C31 0.040(5) 0.028(5) 0.026(4) 0.001(4) -0.003(4) 0.003(4)
C32 0.042(5) 0.035(5) 0.033(5) -0.002(4) 0.004(4) 0.010(4)
N5 0.034(4) 0.035(4) 0.037(4) -0.003(3) 0.001(3) -0.006(3)
C33 0.029(4) 0.027(4) 0.031(5) 0.001(4) -0.005(4) 0.000(4)
C34 0.058(7) 0.039(6) 0.027(5) 0.000(4) 0.008(5) -0.007(5)
C35 0.045(6) 0.043(6) 0.022(4) -0.008(4) -0.012(4) -0.011(5)
C36 0.046(6) 0.042(6) 0.023(4) 0.000(4) -0.001(4) -0.005(5)
C37 0.038(5) 0.053(6) 0.030(5) 0.001(4) -0.006(4) -0.019(5)
C38 0.054(7) 0.045(6) 0.038(6) 0.002(5) -0.017(5) -0.022(5)
C39 0.073(9) 0.033(6) 0.048(6) 0.001(5) -0.004(6) -0.001(5)
C40 0.047(6) 0.040(6) 0.041(6) 0.000(5) -0.009(5) -0.013(5)
N6 0.030(4) 0.037(5) 0.043(5) 0.012(4) -0.005(3) -0.003(3)
C41 0.019(4) 0.051(5) 0.034(4) 0.007(4) -0.006(3) -0.001(4)
C42 0.041(7) 0.062(6) 0.038(8) 0.010(6) -0.024(6) -0.009(5)
C43 0.034(6) 0.057(5) 0.032(6) 0.016(4) -0.019(4) 0.000(5)
C44 0.060(8) 0.060(7) 0.053(9) 0.015(6) 0.005(7) 0.000(6)
C45 0.065(10) 0.063(7) 0.060(11) 0.019(7) 0.006(8) -0.003(6)
C46 0.053(9) 0.060(8) 0.057(9) 0.019(7) -0.001(7) -0.009(6)
C47 0.051(8) 0.058(6) 0.041(8) 0.013(6) -0.010(7) -0.008(6)
C48 0.049(9) 0.057(6) 0.036(7) 0.015(4) -0.008(6) -0.004(5)
N7 0.029(4) 0.040(5) 0.030(4) 0.006(3) 0.004(3) 0.002(3)
C49 0.024(4) 0.039(5) 0.037(5) 0.012(4) -0.001(4) 0.006(4)
C50 0.046(6) 0.036(5) 0.027(4) 0.004(4) -0.002(4) -0.006(4)
C51 0.034(5) 0.035(5) 0.027(4) 0.006(4) 0.000(4) -0.002(4)
C52 0.024(4) 0.034(5) 0.033(5) -0.002(4) -0.004(4) 0.004(4)
C53 0.035(5) 0.032(5) 0.038(5) 0.005(4) -0.002(4) -0.002(4)
C54 0.053(7) 0.037(6) 0.070(8) 0.016(5) 0.021(6) 0.018(5)
C55 0.039(6) 0.076(9) 0.065(8) 0.027(7) 0.009(6) 0.032(6)
C56 0.027(5) 0.062(7) 0.041(6) 0.016(5) 0.001(4) 0.006(5)
N8 0.034(5) 0.063(7) 0.064(6) -0.039(5) 0.010(4) -0.009(4)
C57 0.042(6) 0.043(6) 0.060(7) -0.005(5) 0.016(5) 0.008(5)
C58 0.046(6) 0.032(5) 0.045(6) -0.001(4) 0.017(5) -0.006(4)
C59 0.038(5) 0.029(5) 0.031(5) 0.000(4) 0.010(4) 0.002(4)
C60 0.031(5) 0.046(6) 0.029(5) -0.004(4) 0.003(4) 0.000(4)
C61 0.035(5) 0.037(5) 0.036(5) 0.001(4) 0.009(4) 0.009(4)
C62 0.026(4) 0.031(5) 0.044(5) -0.003(4) 0.001(4) -0.005(4)
C63 0.044(6) 0.038(5) 0.039(5) -0.011(4) 0.004(5) -0.008(5)
C64 0.045(6) 0.042(6) 0.024(4) -0.005(4) 0.000(4) 0.003(5)
N9 0.044(5) 0.025(4) 0.035(4) 0.002(3) 0.001(3) 0.009(3)
C65 0.105(11) 0.038(6) 0.047(7) -0.021(5) -0.027(7) 0.042(7)
C66 0.144(16) 0.034(6) 0.071(9) -0.015(6) -0.067(10) 0.023(8)
C67 0.053(6) 0.029(5) 0.032(5) -0.005(4) -0.028(5) 0.003(4)
C68 0.057(7) 0.050(7) 0.036(6) 0.010(5) 0.010(5) 0.011(6)
C69 0.052(7) 0.038(6) 0.040(6) 0.016(4) 0.000(5) -0.007(5)
C70 0.044(6) 0.021(5) 0.063(7) -0.003(4) 0.001(5) 0.004(4)
C71 0.050(7) 0.048(7) 0.050(7) 0.004(5) 0.006(5) 0.012(5)
C72 0.061(8) 0.030(6) 0.072(8) 0.019(5) 0.012(7) -0.007(5)
N10 0.036(4) 0.029(4) 0.032(4) 0.003(3) -0.003(3) 0.003(3)
C73 0.065(8) 0.032(6) 0.047(6) -0.001(5) -0.026(6) 0.001(5)
C74 0.057(8) 0.054(7) 0.052(7) -0.009(6) 0.004(6) -0.009(6)
C75 0.053(7) 0.047(7) 0.043(6) 0.002(5) 0.007(5) -0.003(5)
C76 0.085(10) 0.056(8) 0.056(8) 0.015(6) -0.010(7) -0.041(8)
C77 0.045(7) 0.065(8) 0.050(7) 0.006(6) 0.006(5) 0.005(6)
C78 0.055(7) 0.022(5) 0.074(8) -0.001(5) 0.014(6) -0.003(5)
C79 0.064(8) 0.038(6) 0.073(9) -0.011(6) -0.002(7) -0.014(6)
C80 0.069(8) 0.046(6) 0.067(7) -0.008(6) -0.029(6) -0.005(6)
N11 0.038(4) 0.032(3) 0.034(4) 0.000(3) -0.009(3) 0.014(3)
C81 0.028(8) 0.033(4) 0.027(7) 0.000(4) -0.009(6) 0.010(4)
C82 0.063(11) 0.035(4) 0.045(8) 0.000(5) 0.013(8) 0.015(5)
C83 0.051(9) 0.033(4) 0.051(9) 0.000(4) -0.004(7) 0.020(4)
C84 0.057(10) 0.028(3) 0.067(8) 0.002(4) -0.023(7) 0.005(4)
C85 0.063(6) 0.029(3) 0.049(5) 0.003(3) -0.022(5) 0.004(4)
C86 0.042(8) 0.039(6) 0.036(7) -0.004(5) -0.003(6) 0.004(5)
C87 0.042(8) 0.054(4) 0.041(7) 0.000(4) -0.005(5) 0.009(4)
C88 0.059(7) 0.052(4) 0.061(6) 0.001(4) -0.013(5) 0.013(4)
N12 0.033(4) 0.025(4) 0.030(4) -0.001(3) 0.003(3) -0.009(3)
C89 0.039(5) 0.022(4) 0.029(4) -0.001(3) 0.006(4) 0.000(4)
C90 0.043(6) 0.029(5) 0.038(5) 0.000(4) 0.003(4) -0.005(4)
C91 0.046(6) 0.027(5) 0.029(5) -0.002(4) 0.006(4) -0.011(4)
C92 0.063(8) 0.039(6) 0.033(5) 0.001(4) -0.022(5) -0.016(5)
C93 0.071(9) 0.037(6) 0.048(7) -0.008(5) -0.008(6) -0.017(6)
C94 0.074(8) 0.022(5) 0.042(6) 0.001(4) -0.009(6) -0.010(5)
C95 0.091(11) 0.037(6) 0.062(8) 0.008(6) -0.042(8) 0.000(6)
C96 0.102(12) 0.035(6) 0.052(7) 0.004(5) -0.043(8) 0.001(7)
O13 0.081(7) 0.083(7) 0.044(5) 0.007(5) -0.003(4) -0.028(6)
O14 0.161(15) 0.085(9) 0.113(11) -0.016(8) 0.043(10) -0.045(10)
C82A 0.045(10) 0.036(5) 0.059(13) 0.007(6) 0.009(9) 0.009(5)
C81A 0.040(10) 0.032(4) 0.031(11) -0.001(6) 0.004(8) 0.010(5)
C83A 0.036(12) 0.036(5) 0.058(7) 0.006(4) -0.005(7) 0.010(5)
C88A 0.059(7) 0.052(4) 0.061(6) 0.001(4) -0.013(5) 0.013(4)
C87A 0.042(8) 0.054(4) 0.041(7) 0.000(4) -0.005(5) 0.009(4)
C86A 0.052(17) 0.048(8) 0.047(7) -0.005(5) -0.016(9) 0.007(8)
C85A 0.063(6) 0.029(3) 0.049(5) 0.003(3) -0.022(5) 0.004(4)
C84A 0.057(10) 0.028(3) 0.067(8) 0.002(4) -0.023(7) 0.005(4)
C42A 0.038(11) 0.044(7) 0.037(9) 0.005(7) -0.009(8) -0.001(6)
C43A 0.047(12) 0.045(7) 0.052(12) 0.003(6) 0.002(9) -0.003(7)
C44A 0.039(12) 0.044(10) 0.042(13) 0.004(8) -0.006(9) -0.003(7)
C45A 0.035(12) 0.043(9) 0.041(14) 0.003(7) -0.005(9) -0.001(7)
C46A 0.045(13) 0.044(11) 0.048(14) 0.002(8) 0.003(9) -0.002(8)
C47A 0.039(12) 0.044(9) 0.040(13) 0.004(8) -0.004(9) 0.000(7)
C48A 0.050(13) 0.046(9) 0.054(14) 0.001(8) 0.003(10) -0.005(7)

loop_
_atom_type_symbol
_atom_type_description
_atom_type_scat_dispersion_real
_atom_type_scat_dispersion_imag
_atom_type_scat_source
C C 0.0181 0.0091 'International Tables Vol C Tables 4.2.6.8 and 6.1.1.4'
H H 0.0000 0.0000 'International Tables Vol C Tables 4.2.6.8 and 6.1.1.4'
Br Br -0.6763 1.2805 'International Tables Vol C Tables 4.2.6.8 and 6.1.1.4'
In In 0.0822 5.0449 'International Tables Vol C Tables 4.2.6.8 and 6.1.1.4'
N N 0.0311 0.0180 'International Tables Vol C Tables 4.2.6.8 and 6.1.1.4'
O O 0.0492 0.0322 'International Tables Vol C Tables 4.2.6.8 and 6.1.1.4'

loop_
_geom_angle_atom_site_label_1
_geom_angle_atom_site_label_2
_geom_angle_atom_site_label_3
_geom_angle
_geom_angle_site_symmetry_1
_geom_angle_site_symmetry_3
_geom_angle_publ_flag
Br2 In1 Br1 89.58(4) . . ?
Br2 In1 Br3 89.26(3) . . ?
Br2 In1 Br4 178.62(4) . . ?
Br2 In1 Br5 90.55(3) . . ?
Br2 In1 Br6 91.21(3) . . ?
Br3 In1 Br1 86.65(3) . . ?
Br4 In1 Br1 89.09(3) . . ?
Br4 In1 Br3 90.30(3) . . ?
Br4 In1 Br6 90.09(3) . . ?
Br5 In1 Br1 90.99(3) . . ?
Br5 In1 Br3 177.63(4) . . ?
Br5 In1 Br4 89.84(3) . . ?
Br5 In1 Br6 93.02(3) . . ?
Br6 In1 Br1 175.91(4) . . ?
Br6 In1 Br3 89.35(3) . . ?
Br7 In2 Br8 90.50(3) . . ?
Br7 In2 Br9 91.74(3) . . ?
Br7 In2 Br10 89.95(3) . . ?
Br7 In2 Br11 89.21(3) . . ?
Br7 In2 Br12 179.69(4) . . ?
Br8 In2 Br10 179.51(4) . . ?
Br9 In2 Br8 90.15(3) . . ?
Br9 In2 Br10 89.65(3) . . ?
Br11 In2 Br8 89.27(3) . . ?
Br11 In2 Br9 178.89(4) . . ?
Br11 In2 Br10 90.92(3) . . ?
Br12 In2 Br8 89.81(3) . . ?
Br12 In2 Br9 88.22(3) . . ?
Br12 In2 Br10 89.74(3) . . ?
Br12 In2 Br11 90.83(3) . . ?
H1A N1 H1B 109.5 . . ?
H1A N1 H1C 109.5 . . ?
H1B N1 H1C 109.5 . . ?
C1 N1 H1A 109.5 . . ?
C1 N1 H1B 109.5 . . ?
C1 N1 H1C 109.5 . . ?
N1 C1 H1D 109.2 . . ?
N1 C1 H1E 109.2 . . ?
H1D C1 H1E 107.9 . . ?
C2 C1 N1 112.1(12) . . ?
C2 C1 H1D 109.2 . . ?
C2 C1 H1E 109.2 . . ?
C1 C2 H2A 108.9 . . ?
C1 C2 H2B 108.9 . . ?
C1 C2 C3 113.2(12) . . ?
H2A C2 H2B 107.7 . . ?
C3 C2 H2A 108.9 . . ?
C3 C2 H2B 108.9 . . ?
C4 C3 C2 120.8(12) . . ?
C4 C3 C8 117.8(12) . . ?
C8 C3 C2 121.4(13) . . ?
C3 C4 H4 120.0 . . ?
C5 C4 C3 119.9(15) . . ?
C5 C4 H4 120.0 . . ?
C4 C5 H5 118.6 . . ?
C6 C5 C4 122.8(15) . . ?
C6 C5 H5 118.6 . . ?
C5 C6 H6 120.5 . . ?
C7 C6 C5 119.1(13) . . ?
C7 C6 H6 120.5 . . ?
C6 C7 H7 118.9 . . ?
C6 C7 C8 122.3(13) . . ?
C8 C7 H7 118.9 . . ?
C3 C8 H8 121.1 . . ?
C7 C8 C3 117.9(14) . . ?
C7 C8 H8 121.1 . . ?
H2C N2 H2D 109.5 . . ?
H2C N2 H2E 109.5 . . ?
H2D N2 H2E 109.5 . . ?
C9 N2 H2C 109.5 . . ?
C9 N2 H2D 109.5 . . ?
C9 N2 H2E 109.5 . . ?
N2 C9 H9A 109.3 . . ?
N2 C9 H9B 109.3 . . ?
N2 C9 C10 111.5(8) . . ?
H9A C9 H9B 108.0 . . ?
C10 C9 H9A 109.3 . . ?
C10 C9 H9B 109.3 . . ?
C9 C10 H10A 109.4 . . ?
C9 C10 H10B 109.4 . . ?
H10A C10 H10B 108.0 . . ?
C11 C10 C9 111.2(8) . . ?
C11 C10 H10A 109.4 . . ?
C11 C10 H10B 109.4 . . ?
C12 C11 C10 119.5(11) . . ?
C16 C11 C10 121.0(11) . . ?
C16 C11 C12 119.5(11) . . ?
C11 C12 H12 120.0 . . ?
C13 C12 C11 120.0(14) . . ?
C13 C12 H12 120.0 . . ?
C12 C13 H13 119.9 . . ?
C12 C13 C14 120.1(14) . . ?
C14 C13 H13 119.9 . . ?
C13 C14 H14 120.1 . . ?
C15 C14 C13 119.9(13) . . ?
C15 C14 H14 120.1 . . ?
C14 C15 H15 119.3 . . ?
C14 C15 C16 121.3(15) . . ?
C16 C15 H15 119.3 . . ?
C11 C16 H16 120.4 . . ?
C15 C16 C11 119.1(14) . . ?
C15 C16 H16 120.4 . . ?
H3A N3 H3B 109.5 . . ?
H3A N3 H3C 109.5 . . ?
H3B N3 H3C 109.5 . . ?
C17 N3 H3A 109.5 . . ?
C17 N3 H3B 109.5 . . ?
C17 N3 H3C 109.5 . . ?
N3 C17 H17A 109.4 . . ?
N3 C17 H17B 109.4 . . ?
N3 C17 C18 111.0(8) . . ?
H17A C17 H17B 108.0 . . ?
C18 C17 H17A 109.4 . . ?
C18 C17 H17B 109.4 . . ?
C17 C18 H18A 109.4 . . ?
C17 C18 H18B 109.4 . . ?
H18A C18 H18B 108.0 . . ?
C19 C18 C17 111.3(8) . . ?
C19 C18 H18A 109.4 . . ?
C19 C18 H18B 109.4 . . ?
C20 C19 C18 119.5(8) . . ?
C20 C19 C24 118.8(9) . . ?
C24 C19 C18 121.6(9) . . ?
C19 C20 H20 120.0 . . ?
C19 C20 C21 120.1(9) . . ?
C21 C20 H20 120.0 . . ?
C20 C21 H21 119.9 . . ?
C22 C21 C20 120.3(10) . . ?
C22 C21 H21 119.9 . . ?
C21 C22 H22 120.1 . . ?
C21 C22 C23 119.8(11) . . ?
C23 C22 H22 120.1 . . ?
C22 C23 H23 119.8 . . ?
C22 C23 C24 120.3(11) . . ?
C24 C23 H23 119.8 . . ?
C19 C24 H24 119.7 . . ?
C23 C24 C19 120.6(10) . . ?
C23 C24 H24 119.7 . . ?
H4A N4 H4B 109.5 . . ?
H4A N4 H4C 109.5 . . ?
H4B N4 H4C 109.5 . . ?
C25 N4 H4A 109.5 . . ?
C25 N4 H4B 109.5 . . ?
C25 N4 H4C 109.5 . . ?
N4 C25 H25A 109.1 . . ?
N4 C25 H25B 109.1 . . ?
N4 C25 C26 112.3(8) . . ?
H25A C25 H25B 107.9 . . ?
C26 C25 H25A 109.1 . . ?
C26 C25 H25B 109.1 . . ?
C25 C26 H26A 109.6 . . ?
C25 C26 H26B 109.6 . . ?
C25 C26 C27 110.4(8) . . ?
H26A C26 H26B 108.1 . . ?
C27 C26 H26A 109.6 . . ?
C27 C26 H26B 109.6 . . ?
C28 C27 C26 120.6(9) . . ?
C28 C27 C32 118.2(9) . . ?
C32 C27 C26 121.1(9) . . ?
C27 C28 H28 119.6 . . ?
C29 C28 C27 120.8(9) . . ?
C29 C28 H28 119.6 . . ?
C28 C29 H29 119.6 . . ?
C28 C29 C30 120.7(9) . . ?
C30 C29 H29 119.6 . . ?
C29 C30 H30 120.6 . . ?
C31 C30 C29 118.9(9) . . ?
C31 C30 H30 120.6 . . ?
C30 C31 H31 119.6 . . ?
C30 C31 C32 120.7(9) . . ?
C32 C31 H31 119.6 . . ?
C27 C32 H32 119.7 . . ?
C31 C32 C27 120.6(9) . . ?
C31 C32 H32 119.7 . . ?
H5A N5 H5B 109.5 . . ?
H5A N5 H5C 109.5 . . ?
H5B N5 H5C 109.5 . . ?
C33 N5 H5A 109.5 . . ?
C33 N5 H5B 109.5 . . ?
C33 N5 H5C 109.5 . . ?
N5 C33 H33A 109.3 . . ?
N5 C33 H33B 109.3 . . ?
N5 C33 C34 111.8(8) . . ?
H33A C33 H33B 107.9 . . ?
C34 C33 H33A 109.3 . . ?
C34 C33 H33B 109.3 . . ?
C33 C34 H34A 108.9 . . ?
C33 C34 H34B 108.9 . . ?
C33 C34 C35 113.3(8) . . ?
H34A C34 H34B 107.7 . . ?
C35 C34 H34A 108.9 . . ?
C35 C34 H34B 108.9 . . ?
C36 C35 C34 120.4(10) . . ?
C40 C35 C34 120.4(10) . . ?
C40 C35 C36 119.2(10) . . ?
C35 C36 H36 119.8 . . ?
C35 C36 C37 120.4(11) . . ?
C37 C36 H36 119.8 . . ?
C36 C37 H37 119.8 . . ?
C36 C37 C38 120.4(11) . . ?
C38 C37 H37 119.8 . . ?
C37 C38 H38 120.5 . . ?
C39 C38 C37 119.0(11) . . ?
C39 C38 H38 120.5 . . ?
C38 C39 H39 119.8 . . ?
C38 C39 C40 120.3(12) . . ?
C40 C39 H39 119.8 . . ?
C35 C40 C39 120.8(12) . . ?
C35 C40 H40 119.6 . . ?
C39 C40 H40 119.6 . . ?
H6A N6 H6B 109.5 . . ?
H6A N6 H6C 109.5 . . ?
H6B N6 H6C 109.5 . . ?
C41 N6 H6A 109.5 . . ?
C41 N6 H6B 109.5 . . ?
C41 N6 H6C 109.5 . . ?
N6 C41 H41A 110.1 . . ?
N6 C41 H41B 110.1 . . ?
N6 C41 H41C 107.7 . . ?
N6 C41 H41D 107.7 . . ?
N6 C41 C42 107.9(11) . . ?
H41A C41 H41B 108.4 . . ?
H41C C41 H41D 107.1 . . ?
C42 C41 H41A 110.1 . . ?
C42 C41 H41B 110.1 . . ?
C42A C41 N6 118(3) . . ?
C42A C41 H41C 107.7 . . ?
C42A C41 H41D 107.7 . . ?
C41 C42 H42A 110.3 . . ?
C41 C42 H42B 110.3 . . ?
C41 C42 C43 107.3(12) . . ?
H42A C42 H42B 108.5 . . ?
C43 C42 H42A 110.3 . . ?
C43 C42 H42B 110.3 . . ?
C44 C43 C42 118.8(12) . . ?
C44 C43 C48 120.0 . . ?
C48 C43 C42 121.2(12) . . ?
C43 C44 H44 120.0 . . ?
C43 C44 C45 120.0 . . ?
C45 C44 H44 120.0 . . ?
C44 C45 H45 120.0 . . ?
C46 C45 C44 120.0 . . ?
C46 C45 H45 120.0 . . ?
C45 C46 H46 120.0 . . ?
C47 C46 C45 120.0 . . ?
C47 C46 H46 120.0 . . ?
C46 C47 H47 120.0 . . ?
C46 C47 C48 120.0 . . ?
C48 C47 H47 120.0 . . ?
C43 C48 H48 120.0 . . ?
C47 C48 C43 120.0 . . ?
C47 C48 H48 120.0 . . ?
H7A N7 H7B 109.5 . . ?
H7A N7 H7C 109.5 . . ?
H7B N7 H7C 109.5 . . ?
C49 N7 H7A 109.5 . . ?
C49 N7 H7B 109.5 . . ?
C49 N7 H7C 109.5 . . ?
N7 C49 H49A 109.4 . . ?
N7 C49 H49B 109.4 . . ?
N7 C49 C50 111.0(9) . . ?
H49A C49 H49B 108.0 . . ?
C50 C49 H49A 109.4 . . ?
C50 C49 H49B 109.4 . . ?
C49 C50 H50A 110.0 . . ?
C49 C50 H50B 110.0 . . ?
C49 C50 C51 108.7(8) . . ?
H50A C50 H50B 108.3 . . ?
C51 C50 H50A 110.0 . . ?
C51 C50 H50B 110.0 . . ?
C52 C51 C50 119.7(9) . . ?
C52 C51 C56 119.0(9) . . ?
C56 C51 C50 121.3(9) . . ?
C51 C52 H52 119.6 . . ?
C51 C52 C53 120.9(9) . . ?
C53 C52 H52 119.6 . . ?
C52 C53 H53 119.8 . . ?
C54 C53 C52 120.3(10) . . ?
C54 C53 H53 119.8 . . ?
C53 C54 H54 120.6 . . ?
C53 C54 C55 118.8(10) . . ?
C55 C54 H54 120.6 . . ?
C54 C55 H55 119.5 . . ?
C56 C55 C54 120.9(10) . . ?
C56 C55 H55 119.5 . . ?
C51 C56 H56 119.9 . . ?
C55 C56 C51 120.1(10) . . ?
C55 C56 H56 119.9 . . ?
H8A N8 H8B 109.5 . . ?
H8A N8 H8C 109.5 . . ?
H8B N8 H8C 109.5 . . ?
C57 N8 H8A 109.5 . . ?
C57 N8 H8B 109.5 . . ?
C57 N8 H8C 109.5 . . ?
N8 C57 H57A 108.6 . . ?
N8 C57 H57B 108.6 . . ?
N8 C57 C58 114.8(9) . . ?
H57A C57 H57B 107.5 . . ?
C58 C57 H57A 108.6 . . ?
C58 C57 H57B 108.6 . . ?
C57 C58 H58A 109.3 . . ?
C57 C58 H58B 109.3 . . ?
C57 C58 C59 111.6(9) . . ?
H58A C58 H58B 108.0 . . ?
C59 C58 H58A 109.3 . . ?
C59 C58 H58B 109.3 . . ?
C60 C59 C58 119.6(9) . . ?
C64 C59 C58 121.6(10) . . ?
C64 C59 C60 118.7(10) . . ?
C59 C60 H60 120.1 . . ?
C61 C60 C59 119.8(9) . . ?
C61 C60 H60 120.1 . . ?
C60 C61 H61 119.4 . . ?
C62 C61 C60 121.2(10) . . ?
C62 C61 H61 119.4 . . ?
C61 C62 H62 120.5 . . ?
C61 C62 C63 119.0(9) . . ?
C63 C62 H62 120.5 . . ?
C62 C63 H63 119.9 . . ?
C64 C63 C62 120.2(10) . . ?
C64 C63 H63 119.9 . . ?
C59 C64 H64 119.5 . . ?
C63 C64 C59 121.1(10) . . ?
C63 C64 H64 119.5 . . ?
H9C N9 H9D 109.5 . . ?
H9C N9 H9E 109.5 . . ?
H9D N9 H9E 109.5 . . ?
C65 N9 H9C 109.5 . . ?
C65 N9 H9D 109.5 . . ?
C65 N9 H9E 109.5 . . ?
N9 C65 H65A 107.8 . . ?
N9 C65 H65B 107.8 . . ?
H65A C65 H65B 107.1 . . ?
C66 C65 N9 118.2(10) . . ?
C66 C65 H65A 107.8 . . ?
C66 C65 H65B 107.8 . . ?
C65 C66 H66A 107.9 . . ?
C65 C66 H66B 107.9 . . ?
C65 C66 C67 117.7(11) . . ?
H66A C66 H66B 107.2 . . ?
C67 C66 H66A 107.9 . . ?
C67 C66 H66B 107.9 . . ?
C68 C67 C66 122.3(13) . . ?
C68 C67 C72 118.9(10) . . ?
C72 C67 C66 118.8(13) . . ?
C67 C68 H68 119.4 . . ?
C67 C68 C69 121.2(11) . . ?
C69 C68 H68 119.4 . . ?
C68 C69 H69 120.2 . . ?
C70 C69 C68 119.6(10) . . ?
C70 C69 H69 120.2 . . ?
C69 C70 H70 120.0 . . ?
C69 C70 C71 120.0(10) . . ?
C71 C70 H70 120.0 . . ?
C70 C71 H71 120.0 . . ?
C72 C71 C70 120.1(11) . . ?
C72 C71 H71 120.0 . . ?
C67 C72 H72 119.9 . . ?
C71 C72 C67 120.2(11) . . ?
C71 C72 H72 119.9 . . ?
H10C N10 H10D 109.5 . . ?
H10C N10 H10E 109.5 . . ?
H10D N10 H10E 109.5 . . ?
C73 N10 H10C 109.5 . . ?
C73 N10 H10D 109.5 . . ?
C73 N10 H10E 109.5 . . ?
N10 C73 H73A 109.4 . . ?
N10 C73 H73B 109.4 . . ?
H73A C73 H73B 108.0 . . ?
C74 C73 N10 111.0(10) . . ?
C74 C73 H73A 109.4 . . ?
C74 C73 H73B 109.4 . . ?
C73 C74 H74A 109.8 . . ?
C73 C74 H74B 109.8 . . ?
C73 C74 C75 109.5(10) . . ?
H74A C74 H74B 108.2 . . ?
C75 C74 H74A 109.8 . . ?
C75 C74 H74B 109.8 . . ?
C76 C75 C74 120.4(12) . . ?
C80 C75 C74 120.3(12) . . ?
C80 C75 C76 118.6(12) . . ?
C75 C76 H76 119.9 . . ?
C77 C76 C75 120.3(12) . . ?
C77 C76 H76 119.9 . . ?
C76 C77 H77 121.1 . . ?
C78 C77 C76 117.9(12) . . ?
C78 C77 H77 121.1 . . ?
C77 C78 H78 119.8 . . ?
C79 C78 C77 120.5(11) . . ?
C79 C78 H78 119.8 . . ?
C78 C79 H79 119.0 . . ?
C78 C79 C80 121.9(12) . . ?
C80 C79 H79 119.0 . . ?
C75 C80 C79 119.8(13) . . ?
C75 C80 H80 120.1 . . ?
C79 C80 H80 120.1 . . ?
H11A N11 H11B 109.5 . . ?
H11A N11 H11C 109.5 . . ?
H11B N11 H11C 109.5 . . ?
H11D N11 H11E 109.5 . . ?
H11D N11 H11F 109.5 . . ?
H11E N11 H11F 109.5 . . ?
C81 N11 H11A 109.5 . . ?
C81 N11 H11B 109.5 . . ?
C81 N11 H11C 109.5 . . ?
C81A N11 H11D 109.5 . . ?
C81A N11 H11E 109.5 . . ?
C81A N11 H11F 109.5 . . ?
N11 C81 H81A 110.2 . . ?
N11 C81 H81B 110.2 . . ?
H81A C81 H81B 108.5 . . ?
C82 C81 N11 107.5(15) . . ?
C82 C81 H81A 110.2 . . ?
C82 C81 H81B 110.2 . . ?
C81 C82 H82A 109.8 . . ?
C81 C82 H82B 109.8 . . ?
C81 C82 C83 109.2(16) . . ?
H82A C82 H82B 108.3 . . ?
C83 C82 H82A 109.8 . . ?
C83 C82 H82B 109.8 . . ?
C84 C83 C82 120.3(13) . . ?
C84 C83 C88 120.0 . . ?
C88 C83 C82 119.7(13) . . ?
C83 C84 H84 120.0 . . ?
C85 C84 C83 120.0 . . ?
C85 C84 H84 120.0 . . ?
C84 C85 H85 120.0 . . ?
C84 C85 C86 120.0 . . ?
C86 C85 H85 120.0 . . ?
C85 C86 H86 120.0 . . ?
C85 C86 C87 120.0 . . ?
C87 C86 H86 120.0 . . ?
C86 C87 H87 120.0 . . ?
C88 C87 C86 120.0 . . ?
C88 C87 H87 120.0 . . ?
C83 C88 H88 120.0 . . ?
C87 C88 C83 120.0 . . ?
C87 C88 H88 120.0 . . ?
H12A N12 H12B 109.5 . . ?
H12A N12 H12C 109.5 . . ?
H12B N12 H12C 109.5 . . ?
C89 N12 H12A 109.5 . . ?
C89 N12 H12B 109.5 . . ?
C89 N12 H12C 109.5 . . ?
N12 C89 H89A 109.4 . . ?
N12 C89 H89B 109.4 . . ?
N12 C89 C90 111.1(7) . . ?
H89A C89 H89B 108.0 . . ?
C90 C89 H89A 109.4 . . ?
C90 C89 H89B 109.4 . . ?
C89 C90 H90A 109.9 . . ?
C89 C90 H90B 109.9 . . ?
H90A C90 H90B 108.3 . . ?
C91 C90 C89 108.9(8) . . ?
C91 C90 H90A 109.9 . . ?
C91 C90 H90B 109.9 . . ?
C92 C91 C90 121.7(10) . . ?
C96 C91 C90 122.0(10) . . ?
C96 C91 C92 116.3(10) . . ?
C91 C92 H92 118.4 . . ?
C93 C92 C91 123.2(11) . . ?
C93 C92 H92 118.4 . . ?
C92 C93 H93 119.9 . . ?
C94 C93 C92 120.2(11) . . ?
C94 C93 H93 119.9 . . ?
C93 C94 H94 120.9 . . ?
C93 C94 C95 118.2(11) . . ?
C95 C94 H94 120.9 . . ?
C94 C95 H95 119.2 . . ?
C96 C95 C94 121.5(12) . . ?
C96 C95 H95 119.2 . . ?
C91 C96 C95 120.4(11) . . ?
C91 C96 H96 119.8 . . ?
C95 C96 H96 119.8 . . ?
H13A O13 H13B 109.4 . . ?
H14A O14 H14B 104.4 . . ?
H82C C82A H82D 108.1 . . ?
C81A C82A H82C 109.5 . . ?
C81A C82A H82D 109.5 . . ?
C83A C82A H82C 109.5 . . ?
C83A C82A H82D 109.5 . . ?
C83A C82A C81A 111(2) . . ?
N11 C81A C82A 103.7(18) . . ?
N11 C81A H81C 111.0 . . ?
N11 C81A H81D 111.0 . . ?
C82A C81A H81C 111.0 . . ?
C82A C81A H81D 111.0 . . ?
H81C C81A H81D 109.0 . . ?
C88A C83A C82A 122.6(19) . . ?
C88A C83A C84A 120.0 . . ?
C84A C83A C82A 117.3(19) . . ?
C83A C88A H88A 120.0 . . ?
C83A C88A C87A 120.0 . . ?
C87A C88A H88A 120.0 . . ?
C88A C87A H87A 120.0 . . ?
C86A C87A C88A 120.0 . . ?
C86A C87A H87A 120.0 . . ?
C87A C86A H86A 120.0 . . ?
C87A C86A C85A 120.0 . . ?
C85A C86A H86A 120.0 . . ?
C86A C85A H85A 120.0 . . ?
C84A C85A C86A 120.0 . . ?
C84A C85A H85A 120.0 . . ?
C83A C84A H84A 120.0 . . ?
C85A C84A C83A 120.0 . . ?
C85A C84A H84A 120.0 . . ?
C41 C42A H42C 106.9 . . ?
C41 C42A H42D 106.9 . . ?
C41 C42A C43A 122(6) . . ?
H42C C42A H42D 106.7 . . ?
C43A C42A H42C 106.9 . . ?
C43A C42A H42D 106.9 . . ?
C44A C43A C42A 124(4) . . ?
C44A C43A C48A 120.0 . . ?
C48A C43A C42A 116(4) . . ?
C43A C44A H44A 120.0 . . ?
C45A C44A C43A 120.0 . . ?
C45A C44A H44A 120.0 . . ?
C44A C45A H45A 120.0 . . ?
C44A C45A C46A 120.0 . . ?
C46A C45A H45A 120.0 . . ?
C45A C46A H46A 120.0 . . ?
C45A C46A C47A 120.0 . . ?
C47A C46A H46A 120.0 . . ?
C46A C47A H47A 120.0 . . ?
C46A C47A C48A 120.0 . . ?
C48A C47A H47A 120.0 . . ?
C43A C48A H48A 120.0 . . ?
C47A C48A C43A 120.0 . . ?
C47A C48A H48A 120.0 . . ?

loop_
_geom_bond_atom_site_label_1
_geom_bond_atom_site_label_2
_geom_bond_distance
_geom_bond_site_symmetry_2
_geom_bond_publ_flag
In1 Br1 2.7270(11) . ?
In1 Br2 2.6346(11) . ?
In1 Br3 2.7055(10) . ?
In1 Br4 2.6713(11) . ?
In1 Br5 2.6475(10) . ?
In1 Br6 2.6878(11) . ?
In2 Br7 2.6419(10) . ?
In2 Br8 2.6951(11) . ?
In2 Br9 2.6731(10) . ?
In2 Br10 2.7053(11) . ?
In2 Br11 2.6704(11) . ?
In2 Br12 2.6660(10) . ?
N1 H1A 0.8900 . ?
N1 H1B 0.8900 . ?
N1 H1C 0.8900 . ?
N1 C1 1.531(16) . ?
C1 H1D 0.9700 . ?
C1 H1E 0.9700 . ?
C1 C2 1.454(18) . ?
C2 H2A 0.9700 . ?
C2 H2B 0.9700 . ?
C2 C3 1.528(17) . ?
C3 C4 1.388(19) . ?
C3 C8 1.44(2) . ?
C4 H4 0.9300 . ?
C4 C5 1.36(2) . ?
C5 H5 0.9300 . ?
C5 C6 1.35(2) . ?
C6 H6 0.9300 . ?
C6 C7 1.35(2) . ?
C7 H7 0.9300 . ?
C7 C8 1.383(18) . ?
C8 H8 0.9300 . ?
N2 H2C 0.8900 . ?
N2 H2D 0.8900 . ?
N2 H2E 0.8900 . ?
N2 C9 1.459(13) . ?
C9 H9A 0.9700 . ?
C9 H9B 0.9700 . ?
C9 C10 1.524(15) . ?
C10 H10A 0.9700 . ?
C10 H10B 0.9700 . ?
C10 C11 1.518(16) . ?
C11 C12 1.393(16) . ?
C11 C16 1.388(18) . ?
C12 H12 0.9300 . ?
C12 C13 1.374(18) . ?
C13 H13 0.9300 . ?
C13 C14 1.38(2) . ?
C14 H14 0.9300 . ?
C14 C15 1.35(2) . ?
C15 H15 0.9300 . ?
C15 C16 1.38(2) . ?
C16 H16 0.9300 . ?
N3 H3A 0.8900 . ?
N3 H3B 0.8900 . ?
N3 H3C 0.8900 . ?
N3 C17 1.488(12) . ?
C17 H17A 0.9700 . ?
C17 H17B 0.9700 . ?
C17 C18 1.518(13) . ?
C18 H18A 0.9700 . ?
C18 H18B 0.9700 . ?
C18 C19 1.506(14) . ?
C19 C20 1.383(14) . ?
C19 C24 1.390(13) . ?
C20 H20 0.9300 . ?
C20 C21 1.408(15) . ?
C21 H21 0.9300 . ?
C21 C22 1.367(17) . ?
C22 H22 0.9300 . ?
C22 C23 1.379(18) . ?
C23 H23 0.9300 . ?
C23 C24 1.384(16) . ?
C24 H24 0.9300 . ?
N4 H4A 0.8900 . ?
N4 H4B 0.8900 . ?
N4 H4C 0.8900 . ?
N4 C25 1.489(12) . ?
C25 H25A 0.9700 . ?
C25 H25B 0.9700 . ?
C25 C26 1.498(13) . ?
C26 H26A 0.9700 . ?
C26 H26B 0.9700 . ?
C26 C27 1.502(13) . ?
C27 C28 1.383(14) . ?
C27 C32 1.418(14) . ?
C28 H28 0.9300 . ?
C28 C29 1.382(15) . ?
C29 H29 0.9300 . ?
C29 C30 1.404(15) . ?
C30 H30 0.9300 . ?
C30 C31 1.375(14) . ?
C31 H31 0.9300 . ?
C31 C32 1.383(14) . ?
C32 H32 0.9300 . ?
N5 H5A 0.8900 . ?
N5 H5B 0.8900 . ?
N5 H5C 0.8900 . ?
N5 C33 1.489(12) . ?
C33 H33A 0.9700 . ?
C33 H33B 0.9700 . ?
C33 C34 1.506(14) . ?
C34 H34A 0.9700 . ?
C34 H34B 0.9700 . ?
C34 C35 1.526(15) . ?
C35 C36 1.384(15) . ?
C35 C40 1.380(16) . ?
C36 H36 0.9300 . ?
C36 C37 1.389(15) . ?
C37 H37 0.9300 . ?
C37 C38 1.391(18) . ?
C38 H38 0.9300 . ?
C38 C39 1.384(19) . ?
C39 H39 0.9300 . ?
C39 C40 1.389(16) . ?
C40 H40 0.9300 . ?
N6 H6A 0.8900 . ?
N6 H6B 0.8900 . ?
N6 H6C 0.8900 . ?
N6 C41 1.489(13) . ?
C41 H41A 0.9700 . ?
C41 H41B 0.9700 . ?
C41 H41C 0.9700 . ?
C41 H41D 0.9700 . ?
C41 C42 1.55(2) . ?
C41 C42A 1.40(7) . ?
C42 H42A 0.9700 . ?
C42 H42B 0.9700 . ?
C42 C43 1.57(2) . ?
C43 C44 1.3900 . ?
C43 C48 1.3900 . ?
C44 H44 0.9300 . ?
C44 C45 1.3900 . ?
C45 H45 0.9300 . ?
C45 C46 1.3900 . ?
C46 H46 0.9300 . ?
C46 C47 1.3900 . ?
C47 H47 0.9300 . ?
C47 C48 1.3900 . ?
C48 H48 0.9300 . ?
N7 H7A 0.8900 . ?
N7 H7B 0.8900 . ?
N7 H7C 0.8900 . ?
N7 C49 1.495(12) . ?
C49 H49A 0.9700 . ?
C49 H49B 0.9700 . ?
C49 C50 1.517(13) . ?
C50 H50A 0.9700 . ?
C50 H50B 0.9700 . ?
C50 C51 1.525(14) . ?
C51 C52 1.379(13) . ?
C51 C56 1.401(14) . ?
C52 H52 0.9300 . ?
C52 C53 1.382(14) . ?
C53 H53 0.9300 . ?
C53 C54 1.382(15) . ?
C54 H54 0.9300 . ?
C54 C55 1.402(19) . ?
C55 H55 0.9300 . ?
C55 C56 1.365(18) . ?
C56 H56 0.9300 . ?
N8 H8A 0.8900 . ?
N8 H8B 0.8900 . ?
N8 H8C 0.8900 . ?
N8 C57 1.450(16) . ?
C57 H57A 0.9700 . ?
C57 H57B 0.9700 . ?
C57 C58 1.485(14) . ?
C58 H58A 0.9700 . ?
C58 H58B 0.9700 . ?
C58 C59 1.494(14) . ?
C59 C60 1.414(14) . ?
C59 C64 1.388(14) . ?
C60 H60 0.9300 . ?
C60 C61 1.385(15) . ?
C61 H61 0.9300 . ?
C61 C62 1.378(15) . ?
C62 H62 0.9300 . ?
C62 C63 1.409(16) . ?
C63 H63 0.9300 . ?
C63 C64 1.375(15) . ?
C64 H64 0.9300 . ?
N9 H9C 0.8900 . ?
N9 H9D 0.8900 . ?
N9 H9E 0.8900 . ?
N9 C65 1.473(13) . ?
C65 H65A 0.9700 . ?
C65 H65B 0.9700 . ?
C65 C66 1.401(17) . ?
C66 H66A 0.9700 . ?
C66 H66B 0.9700 . ?
C66 C67 1.513(16) . ?
C67 C68 1.358(17) . ?
C67 C72 1.393(18) . ?
C68 H68 0.9300 . ?
C68 C69 1.398(17) . ?
C69 H69 0.9300 . ?
C69 C70 1.356(17) . ?
C70 H70 0.9300 . ?
C70 C71 1.388(17) . ?
C71 H71 0.9300 . ?
C71 C72 1.377(18) . ?
C72 H72 0.9300 . ?
N10 H10C 0.8900 . ?
N10 H10D 0.8900 . ?
N10 H10E 0.8900 . ?
N10 C73 1.488(13) . ?
C73 H73A 0.9700 . ?
C73 H73B 0.9700 . ?
C73 C74 1.458(18) . ?
C74 H74A 0.9700 . ?
C74 H74B 0.9700 . ?
C74 C75 1.549(18) . ?
C75 C76 1.45(2) . ?
C75 C80 1.365(18) . ?
C76 H76 0.9300 . ?
C76 C77 1.41(2) . ?
C77 H77 0.9300 . ?
C77 C78 1.395(18) . ?
C78 H78 0.9300 . ?
C78 C79 1.37(2) . ?
C79 H79 0.9300 . ?
C79 C80 1.390(18) . ?
C80 H80 0.9300 . ?
N11 H11A 0.8900 . ?
N11 H11B 0.8900 . ?
N11 H11C 0.8900 . ?
N11 H11D 0.8900 . ?
N11 H11E 0.8900 . ?
N11 H11F 0.8900 . ?
N11 C81 1.53(2) . ?
N11 C81A 1.50(2) . ?
C81 H81A 0.9700 . ?
C81 H81B 0.9700 . ?
C81 C82 1.49(3) . ?
C82 H82A 0.9700 . ?
C82 H82B 0.9700 . ?
C82 C83 1.54(2) . ?
C83 C84 1.3900 . ?
C83 C88 1.3900 . ?
C84 H84 0.9300 . ?
C84 C85 1.3900 . ?
C85 H85 0.9300 . ?
C85 C86 1.3900 . ?
C86 H86 0.9300 . ?
C86 C87 1.3900 . ?
C87 H87 0.9300 . ?
C87 C88 1.3900 . ?
C88 H88 0.9300 . ?
N12 H12A 0.8900 . ?
N12 H12B 0.8900 . ?
N12 H12C 0.8900 . ?
N12 C89 1.481(12) . ?
C89 H89A 0.9700 . ?
C89 H89B 0.9700 . ?
C89 C90 1.526(13) . ?
C90 H90A 0.9700 . ?
C90 H90B 0.9700 . ?
C90 C91 1.490(14) . ?
C91 C92 1.391(14) . ?
C91 C96 1.378(16) . ?
C92 H92 0.9300 . ?
C92 C93 1.377(17) . ?
C93 H93 0.9300 . ?
C93 C94 1.343(19) . ?
C94 H94 0.9300 . ?
C94 C95 1.399(17) . ?
C95 H95 0.9300 . ?
C95 C96 1.387(18) . ?
C96 H96 0.9300 . ?
O13 H13A 0.8507 . ?
O13 H13B 0.8496 . ?
O14 H14A 0.8498 . ?
O14 H14B 0.8503 . ?
C82A H82C 0.9700 . ?
C82A H82D 0.9700 . ?
C82A C81A 1.54(4) . ?
C82A C83A 1.49(3) . ?
C81A H81C 0.9700 . ?
C81A H81D 0.9700 . ?
C83A C88A 1.3900 . ?
C83A C84A 1.3900 . ?
C88A H88A 0.9300 . ?
C88A C87A 1.3900 . ?
C87A H87A 0.9300 . ?
C87A C86A 1.3900 . ?
C86A H86A 0.9300 . ?
C86A C85A 1.3900 . ?
C85A H85A 0.9300 . ?
C85A C84A 1.3900 . ?
C84A H84A 0.9300 . ?
C42A H42C 0.9700 . ?
C42A H42D 0.9700 . ?
C42A C43A 1.40(8) . ?
C43A C44A 1.3900 . ?
C43A C48A 1.3900 . ?
C44A H44A 0.9300 . ?
C44A C45A 1.3900 . ?
C45A H45A 0.9300 . ?
C45A C46A 1.3900 . ?
C46A H46A 0.9300 . ?
C46A C47A 1.3900 . ?
C47A H47A 0.9300 . ?
C47A C48A 1.3900 . ?
C48A H48A 0.9300 . ?

loop_
_geom_hbond_atom_site_label_D
_geom_hbond_atom_site_label_H
_geom_hbond_atom_site_label_A
_geom_hbond_distance_DH
_geom_hbond_distance_HA
_geom_hbond_distance_DA
_geom_hbond_angle_DHA
_geom_hbond_site_symmetry_A
_geom_hbond_publ_flag
N1 H1A Br18 0.89 2.39 3.263(9) 165.8 1_554 yes
N1 H1B Br13 0.89 2.51 3.364(9) 160.8 1_655 yes
N1 H1C Br1 0.89 2.54 3.356(9) 153.1 . yes
C1 H1D O14 0.97 2.68 3.40(2) 131.8 1_654 yes
N2 H2E Br4 0.89 2.54 3.396(8) 161.2 2_746 yes
N3 H3C Br18 0.89 2.57 3.366(8) 149.8 2_647 yes
N4 H4A Br18 0.89 2.46 3.340(10) 171.8 2_747 yes
N5 H5C Br16 0.89 2.51 3.379(9) 166.0 2_647 yes
N6 H6A Br13 0.89 2.48 3.353(9) 167.2 . yes
N6 H6B Br2 0.89 2.62 3.355(9) 140.3 . yes
N7 H7B Br14 0.89 2.51 3.373(8) 164.6 1_655 yes
N7 H7C Br15 0.89 2.46 3.340(8) 168.0 . yes
N8 H8A O13 0.89 2.10 2.977(16) 166.9 . yes
N8 H8B Br15 0.89 2.60 3.362(10) 144.1 . yes
N8 H8C Br12 0.89 2.67 3.340(9) 133.0 . yes
N10 H10C Br8 0.89 2.60 3.380(8) 146.2 . yes
N10 H10D Br18 0.89 2.41 3.285(8) 165.9 . yes
N10 H10E Br17 0.89 2.45 3.316(8) 164.7 . yes
N11 H11A Br3 0.89 2.68 3.351(8) 133.3 . yes
N11 H11F Br15 0.89 2.50 3.363(8) 164.5 . yes
N12 H12A Br15 0.89 2.47 3.336(8) 164.9 . yes
N12 H12B Br11 0.89 2.77 3.330(8) 121.8 . yes
N12 H12C Br16 0.89 2.42 3.313(8) 177.2 1_655 yes
C95 H95 O14 0.93 2.64 3.332(18) 131.5 2_657 yes
O13 H13A Br16 0.85 2.55 3.332(9) 153.2 . yes
O13 H13B Br14 0.85 2.51 3.307(10) 156.5 . yes
O14 H14A Br13 0.85 2.56 3.401(15) 172.6 1_556 yes
O14 H14B Br17 0.85 2.51 3.296(14) 153.9 . yes
C81A H81C O13 0.97 2.65 3.31(3) 125.0 . yes

loop_
_geom_torsion_atom_site_label_1
_geom_torsion_atom_site_label_2
_geom_torsion_atom_site_label_3
_geom_torsion_atom_site_label_4
_geom_torsion
_geom_torsion_site_symmetry_1
_geom_torsion_site_symmetry_2
_geom_torsion_site_symmetry_3
_geom_torsion_site_symmetry_4
_geom_torsion_publ_flag
N1 C1 C2 C3 -179.2(11) . . . . ?
C1 C2 C3 C4 -139.6(15) . . . . ?
C1 C2 C3 C8 39.3(19) . . . . ?
C2 C3 C4 C5 -178.0(12) . . . . ?
C2 C3 C8 C7 175.6(13) . . . . ?
C3 C4 C5 C6 1(2) . . . . ?
C4 C3 C8 C7 -5(2) . . . . ?
C4 C5 C6 C7 -3(2) . . . . ?
C5 C6 C7 C8 1(2) . . . . ?
C6 C7 C8 C3 4(2) . . . . ?
C8 C3 C4 C5 3(2) . . . . ?
N2 C9 C10 C11 -179.0(9) . . . . ?
C9 C10 C11 C12 -65.3(13) . . . . ?
C9 C10 C11 C16 114.8(12) . . . . ?
C10 C11 C12 C13 179.1(11) . . . . ?
C10 C11 C16 C15 -178.4(11) . . . . ?
C11 C12 C13 C14 -0.8(19) . . . . ?
C12 C11 C16 C15 1.7(17) . . . . ?
C12 C13 C14 C15 2(2) . . . . ?
C13 C14 C15 C16 -1(2) . . . . ?
C14 C15 C16 C11 -1(2) . . . . ?
C16 C11 C12 C13 -1.0(17) . . . . ?
N3 C17 C18 C19 60.7(10) . . . . ?
C17 C18 C19 C20 76.2(11) . . . . ?
C17 C18 C19 C24 -99.8(10) . . . . ?
C18 C19 C20 C21 -173.2(9) . . . . ?
C18 C19 C24 C23 171.5(9) . . . . ?
C19 C20 C21 C22 -1.0(16) . . . . ?
C20 C19 C24 C23 -4.5(14) . . . . ?
C20 C21 C22 C23 0.8(17) . . . . ?
C21 C22 C23 C24 -2.4(17) . . . . ?
C22 C23 C24 C19 4.3(16) . . . . ?
C24 C19 C20 C21 2.9(14) . . . . ?
N4 C25 C26 C27 -166.9(8) . . . . ?
C25 C26 C27 C28 74.7(12) . . . . ?
C25 C26 C27 C32 -100.1(11) . . . . ?
C26 C27 C28 C29 -175.9(10) . . . . ?
C26 C27 C32 C31 175.9(9) . . . . ?
C27 C28 C29 C30 2.0(17) . . . . ?
C28 C27 C32 C31 0.9(16) . . . . ?
C28 C29 C30 C31 -3.0(17) . . . . ?
C29 C30 C31 C32 3.1(16) . . . . ?
C30 C31 C32 C27 -2.1(16) . . . . ?
C32 C27 C28 C29 -0.9(16) . . . . ?
N5 C33 C34 C35 -180.0(9) . . . . ?
C33 C34 C35 C36 -58.6(13) . . . . ?
C33 C34 C35 C40 124.0(11) . . . . ?
C34 C35 C36 C37 -178.7(9) . . . . ?
C34 C35 C40 C39 179.2(10) . . . . ?
C35 C36 C37 C38 -0.1(15) . . . . ?
C36 C35 C40 C39 1.8(16) . . . . ?
C36 C37 C38 C39 1.1(16) . . . . ?
C37 C38 C39 C40 -0.6(17) . . . . ?
C38 C39 C40 C35 -0.8(18) . . . . ?
C40 C35 C36 C37 -1.3(14) . . . . ?
N6 C41 C42 C43 172.9(13) . . . . ?
N6 C41 C42A C43A 179(5) . . . . ?
C41 C42 C43 C44 -105.9(15) . . . . ?
C41 C42 C43 C48 76.3(19) . . . . ?
C41 C42A C43A C44A -92(7) . . . . ?
C41 C42A C43A C48A 84(7) . . . . ?
C42 C43 C44 C45 -177.8(13) . . . . ?
C42 C43 C48 C47 177.8(14) . . . . ?
C43 C44 C45 C46 0.0 . . . . ?
C44 C43 C48 C47 0.0 . . . . ?
C44 C45 C46 C47 0.0 . . . . ?
C45 C46 C47 C48 0.0 . . . . ?
C46 C47 C48 C43 0.0 . . . . ?
C48 C43 C44 C45 0.0 . . . . ?
N7 C49 C50 C51 -178.1(7) . . . . ?
C49 C50 C51 C52 -70.7(11) . . . . ?
C49 C50 C51 C56 107.5(11) . . . . ?
C50 C51 C52 C53 177.5(9) . . . . ?
C50 C51 C56 C55 -177.9(12) . . . . ?
C51 C52 C53 C54 0.8(16) . . . . ?
C52 C51 C56 C55 0.3(17) . . . . ?
C52 C53 C54 C55 -0.4(19) . . . . ?
C53 C54 C55 C56 0(2) . . . . ?
C54 C55 C56 C51 0(2) . . . . ?
C56 C51 C52 C53 -0.7(15) . . . . ?
N8 C57 C58 C59 167.3(11) . . . . ?
C57 C58 C59 C60 -67.8(13) . . . . ?
C57 C58 C59 C64 110.5(12) . . . . ?
C58 C59 C60 C61 179.5(9) . . . . ?
C58 C59 C64 C63 -177.3(9) . . . . ?
C59 C60 C61 C62 -1.6(15) . . . . ?
C60 C59 C64 C63 1.1(15) . . . . ?
C60 C61 C62 C63 0.0(15) . . . . ?
C61 C62 C63 C64 2.1(15) . . . . ?
C62 C63 C64 C59 -2.7(16) . . . . ?
C64 C59 C60 C61 1.1(14) . . . . ?
N9 C65 C66 C67 178.1(14) . . . . ?
C65 C66 C67 C68 -110.8(19) . . . . ?
C65 C66 C67 C72 71(2) . . . . ?
C66 C67 C68 C69 -179.7(12) . . . . ?
C66 C67 C72 C71 179.9(13) . . . . ?
C67 C68 C69 C70 0.4(19) . . . . ?
C68 C67 C72 C71 1.7(19) . . . . ?
C68 C69 C70 C71 0.6(19) . . . . ?
C69 C70 C71 C72 0(2) . . . . ?
C70 C71 C72 C67 -1(2) . . . . ?
C72 C67 C68 C69 -1.5(18) . . . . ?
N10 C73 C74 C75 -174.1(10) . . . . ?
C73 C74 C75 C76 81.2(15) . . . . ?
C73 C74 C75 C80 -89.4(15) . . . . ?
C74 C75 C76 C77 178.4(12) . . . . ?
C74 C75 C80 C79 175.6(13) . . . . ?
C75 C76 C77 C78 8(2) . . . . ?
C76 C75 C80 C79 5(2) . . . . ?
C76 C77 C78 C79 2(2) . . . . ?
C77 C78 C79 C80 -8(2) . . . . ?
C78 C79 C80 C75 4(2) . . . . ?
C80 C75 C76 C77 -11(2) . . . . ?
N11 C81 C82 C83 172.2(13) . . . . ?
C81 C82 C83 C84 79.2(19) . . . . ?
C81 C82 C83 C88 -103.4(17) . . . . ?
C82 C83 C84 C85 177.4(17) . . . . ?
C82 C83 C88 C87 -177.4(17) . . . . ?
C83 C84 C85 C86 0.0 . . . . ?
C84 C83 C88 C87 0.0 . . . . ?
C84 C85 C86 C87 0.0 . . . . ?
C85 C86 C87 C88 0.0 . . . . ?
C86 C87 C88 C83 0.0 . . . . ?
C88 C83 C84 C85 0.0 . . . . ?
N12 C89 C90 C91 173.6(9) . . . . ?
C89 C90 C91 C92 78.1(13) . . . . ?
C89 C90 C91 C96 -103.6(13) . . . . ?
C90 C91 C92 C93 -177.9(11) . . . . ?
C90 C91 C96 C95 179.8(13) . . . . ?
C91 C92 C93 C94 -1(2) . . . . ?
C92 C91 C96 C95 -2(2) . . . . ?
C92 C93 C94 C95 -3(2) . . . . ?
C93 C94 C95 C96 5(2) . . . . ?
C94 C95 C96 C91 -2(3) . . . . ?
C96 C91 C92 C93 3.7(19) . . . . ?
C82A C83A C88A C87A 176(3) . . . . ?
C82A C83A C84A C85A -176(2) . . . . ?
C81A C82A C83A C88A 94(3) . . . . ?
C81A C82A C83A C84A -90(2) . . . . ?
C83A C82A C81A N11 -172.0(19) . . . . ?
C83A C88A C87A C86A 0.0 . . . . ?
C88A C83A C84A C85A 0.0 . . . . ?
C88A C87A C86A C85A 0.0 . . . . ?
C87A C86A C85A C84A 0.0 . . . . ?
C86A C85A C84A C83A 0.0 . . . . ?
C84A C83A C88A C87A 0.0 . . . . ?
C42A C43A C44A C45A 176(6) . . . . ?
C42A C43A C48A C47A -177(6) . . . . ?
C43A C44A C45A C46A 0.0 . . . . ?
C44A C43A C48A C47A 0.0 . . . . ?
C44A C45A C46A C47A 0.0 . . . . ?
C45A C46A C47A C48A 0.0 . . . . ?
C46A C47A C48A C43A 0.0 . . . . ?
C48A C43A C44A C45A 0.0 . . . . ?

loop_
_twin_individual_id
_twin_individual_mass_fraction_refined
1 0.980(7)
2 0.020(7)
